data_7117197
loop_
_publ_author_name
'Zhuxiu Zhang'
'Wen-Yang Gao'
'Lukasz Wojtas'
'Zhenjie Zhang'
'Michael J. Zaworotko'

_publ_section_title
;
 A new family of anionic organic-inorganic hybrid doughnut-like
 nanostructures
;
_journal_name_full Chem.Commun.
_journal_page_first 9223
_journal_paper_doi 10.1039/C5cc02719E
_journal_volume 51
_journal_year 2015
_chemical_formula_moiety 'C64 H32 O64 V16, 4(Cl), 3(C2 H8 N), 6(C3 H7 N O), 9(O2.5), 2(C H4 N0.5 O0.13)'
_chemical_formula_sum 'C90 H106 Cl4 N10 O92.75 V16'
_chemical_formula_weight 3768.68
_space_group_crystal_system monoclinic
_space_group_IT_number 14
_space_group_name_Hall '-P 2yab'
_space_group_name_H-M_alt 'P 1 21/a 1'
_symmetry_space_group_name_Hall '-P 2yab'
_symmetry_space_group_name_H-M 'P 1 21/a 1'
_atom_sites_solution_hydrogens mixed
_audit_creation_date 2015-03-06
_audit_creation_method
;
Olex2 1.2
(compiled 2015.01.26 svn.r3150 for OlexSys, GUI svn.r4998)
;
_audit_update_record
;
2015-03-16 deposited with the CCDC.
2015-04-24 downloaded from the CCDC.
;
_cell_angle_alpha 90
_cell_angle_beta 105.8678(13)
_cell_angle_gamma 90
_cell_formula_units_Z 2
_cell_length_a 21.2958(6)
_cell_length_b 21.3300(6)
_cell_length_c 21.9581(6)
_cell_measurement_reflns_used 9967
_cell_measurement_temperature 100(2)
_cell_measurement_theta_max 69.04
_cell_measurement_theta_min 2.99
_cell_volume 9594.2(5)
_computing_cell_refinement 'SAINT v8.34A (Bruker, 2013)'
_computing_data_reduction 'SAINT v8.34A (Bruker, 2013)'
_computing_molecular_graphics 'Olex2 (Dolomanov et al., 2009)'
_computing_publication_material 'Olex2 (Dolomanov et al., 2009)'
_computing_structure_refinement 'XL (Sheldrick, 2008)'
_diffrn_ambient_temperature 100.0
_diffrn_measured_fraction_theta_full 0.992
_diffrn_measured_fraction_theta_max 0.992
_diffrn_measurement_device_type 'Bruker APEX-II CCD'
_diffrn_measurement_method '\w scans'
_diffrn_radiation_type CuK\a
_diffrn_radiation_wavelength 1.54178
_diffrn_reflns_av_R_equivalents 0.1167
_diffrn_reflns_av_unetI/netI 0.0769
_diffrn_reflns_laue_measured_fraction_full 0.992
_diffrn_reflns_laue_measured_fraction_max 0.992
_diffrn_reflns_limit_h_max 25
_diffrn_reflns_limit_h_min -25
_diffrn_reflns_limit_k_max 25
_diffrn_reflns_limit_k_min -25
_diffrn_reflns_limit_l_max 26
_diffrn_reflns_limit_l_min -25
_diffrn_reflns_number 83383
_diffrn_reflns_point_group_measured_fraction_full 0.992
_diffrn_reflns_point_group_measured_fraction_max 0.992
_diffrn_reflns_theta_full 66.668
_diffrn_reflns_theta_max 66.668
_diffrn_reflns_theta_min 2.944
_diffrn_standards_number 0
_exptl_absorpt_coefficient_mu 7.485
_exptl_absorpt_correction_T_max 0.7532
_exptl_absorpt_correction_T_min 0.4866
_exptl_absorpt_correction_type multi-scan
_exptl_absorpt_process_details
;
SADABS-2014/5 (Bruker,2014/5) was used for absorption correction.
wR2(int) was 0.1346 before and 0.0861 after correction.
The Ratio of minimum to maximum transmission is 0.6460.
The \l/2 correction factor is 0.00150.
;
_exptl_crystal_colour 'clear dark green'
_exptl_crystal_density_diffrn 1.305
_exptl_crystal_description plate
_exptl_crystal_F_000 3788
_exptl_crystal_size_max 0.1
_exptl_crystal_size_mid 0.1
_exptl_crystal_size_min 0.02
_refine_diff_density_max 0.832
_refine_diff_density_min -0.781
_refine_diff_density_rms 0.155
_refine_ls_extinction_coef .
_refine_ls_extinction_method none
_refine_ls_goodness_of_fit_ref 1.023
_refine_ls_hydrogen_treatment constr
_refine_ls_matrix_type full
_refine_ls_number_parameters 1054
_refine_ls_number_reflns 16852
_refine_ls_number_restraints 88
_refine_ls_restrained_S_all 1.027
_refine_ls_R_factor_all 0.1453
_refine_ls_R_factor_gt 0.0885
_refine_ls_shift/su_max 0.001
_refine_ls_shift/su_mean 0.000
_refine_ls_structure_factor_coef Fsqd
_refine_ls_weighting_details 'w=1/[\s^2^(Fo^2^)+(0.1555P)^2^+24.5321P] where P=(Fo^2^+2Fc^2^)/3'
_refine_ls_weighting_scheme calc
_refine_ls_wR_factor_gt 0.2376
_refine_ls_wR_factor_ref 0.2886
_reflns_Friedel_coverage 0.000
_reflns_friedel_fraction_full .
_reflns_friedel_fraction_max .
_reflns_number_gt 9906
_reflns_number_total 16852
_reflns_threshold_expression 'I > 2\s(I)'
_cod_data_source_file c5cc02719e2.cif
_cod_data_source_block DMA_hydoughnut-1
_cod_database_code 7117197
_shelx_space_group_comment
;
The symmetry employed for this shelxl refinement is uniquely defined
by the following loop, which should always be used as a source of
symmetry information in preference to the above space-group names.
They are only intended as comments.
;
_shelx_estimated_absorpt_t_max 0.586
_shelx_estimated_absorpt_t_min 0.522
_olex2_refinement_description
;
1. Fixed Uiso
 At 1.2 times of:
  All C(H) groups, All N(H,H) groups, All N(H,H,H,H,H,H) groups
 At 1.5 times of:
  All C(H,H,H) groups
2. Restrained distances
 N4-C42
 1.31 with sigma of 0.02
 N3_$1-C38_$1
 1.31 with sigma of 0.02
 N2-C35
 1.31 with sigma of 0.02
 N5-C45
 1.31 with sigma of 0.02
 N6B-C1C
 1.31 with sigma of 0.02
 N6A-C47A = N6A-C48A
 1.47 with sigma of 0.02
 N7BB-C1A
 1.47 with sigma of 0.01
 N0AA-C4AA
 1.31 with sigma of 0.02
 N8-C76
 1.32 with sigma of 0.02
 O33-C35
 1.24 with sigma of 0.02
 O38-C45
 1.24 with sigma of 0.02
 O9AA-C1C
 1.24 with sigma of 0.02
 O85-C4AA
 1.24 with sigma of 0.02
 O77-C76
 1.23 with sigma of 0.02
 N8-O77
 2.26 with sigma of 0.02
 O35-C42
 1.24 with sigma of 0.02
 N2-C37 = N2-C36
 1.47 with sigma of 0.02
 H36A-H37A
 -2.2 with sigma of 0.02
 N4-C41 = N4-C43
 1.45 with sigma of 0.02
 H41A-H43A
 -2.2 with sigma of 0.02
 N8-C77 = N8-C78
 1.45 with sigma of 0.02
 C77-C78
 2.47 with sigma of 0.02
 C78-C76
 2.41 with sigma of 0.02
 C76-C77
 2.41 with sigma of 0.02
 H77A-H78A
 -2.2 with sigma of 0.02
 N6B-C47B = N6B-C48B
 1.47 with sigma of 0.02
 H48A-H47A
 -2.2 with sigma of 0.02
 H47C-H19
 -2.2 with sigma of 0.02
 N5-C44 = N5-C46
 1.45 with sigma of 0.02
 H46A-H44A
 -2.2 with sigma of 0.02
 N3_$1-C39_$1 = N3_$1-C40_$1
 1.45 with sigma of 0.02
 H40B-H39B
 -2.2 with sigma of 0.02
 N7BB-C1A = N7BB-C1D = N0AA-C3 = N0AA-C6
 1.47 with sigma of 0.01
 H3A-H6A
 -2.2 with sigma of 0.02
 C47A-C48A
 2.47 with sigma of 0.04
 C1A-C1D
 2.47 with sigma of 0.04
 O33-N2
 2.26 with sigma of 0.04
 O38-N5
 2.26 with sigma of 0.04
 N6B-O9AA
 2.26 with sigma of 0.04
 N0AA-O85
 2.26 with sigma of 0.04
 O35-N4
 2.26 with sigma of 0.04
 O34-N3
 2.26 with sigma of 0.04
 C36-C37
 2.47 with sigma of 0.04
 C35-C37
 2.41 with sigma of 0.04
 C35-C36
 2.41 with sigma of 0.04
 C42-C41
 2.41 with sigma of 0.04
 C41-C43
 2.47 with sigma of 0.04
 C43-C42
 2.41 with sigma of 0.04
 C48B-C47B
 2.47 with sigma of 0.04
 C1C-C47B
 2.41 with sigma of 0.04
 C1C-C48B
 2.41 with sigma of 0.04
 C47B-C48B
 2.5 with sigma of 0.04
 C46-C44
 2.47 with sigma of 0.04
 C46-C45
 2.41 with sigma of 0.04
 C45-C44
 2.41 with sigma of 0.04
 C40-C38
 2.41 with sigma of 0.04
 C38-C39
 2.41 with sigma of 0.04
 C39-C40
 2.47 with sigma of 0.04
 C3-C4AA
 2.41 with sigma of 0.04
 C4AA-C6
 2.41 with sigma of 0.04
 C3-C6
 2.5 with sigma of 0.04
3. Restrained planarity
 C36, C37, N2, C35, O33
 with sigma of 0.1
 C41, N4, C42, C43, O35
 with sigma of 0.1
 O77, C76, N8, C77, C78
 with sigma of 0.1
 O9AA, C1C, N6B, C48B, C47B
 with sigma of 0.1
 O38, C45, N5, C44, C46
 with sigma of 0.1
 C39, N3, C38, O34, C40
 with sigma of 0.1
 O85, C4AA, N0AA, C3, C6
 with sigma of 0.1
4. Uiso/Uaniso restraints and constraints
N2 \\sim C35: within 1.7A with sigma of 0.04 and sigma for terminal atoms of
0.08
C1C \\sim N6B: within 1.7A with sigma of 0.04 and sigma for terminal atoms of
0.08
C47A \\sim N6A: within 1.7A with sigma of 0.04 and sigma for terminal atoms of
0.08
C48A \\sim N6A: within 1.7A with sigma of 0.04 and sigma for terminal atoms of
0.08
N0AA \\sim C4AA: within 1.7A with sigma of 0.04 and sigma for terminal atoms of
0.08
C1C \\sim O9AA: within 1.7A with sigma of 0.04 and sigma for terminal atoms of
0.08
O85: within 1.7A with sigma of 0.04 and sigma for terminal atoms of 0.08
C43 \\sim N4 \\sim C42 \\sim O35 \\sim C41: within 1.7A with sigma of 0.02 and
sigma for terminal atoms of 0.04
N0AA \\sim C6: within 1.7A with sigma of 0.04 and sigma for terminal atoms of
0.08
5. Others
 Sof(C41)=Sof(H41A)=Sof(H41B)=Sof(H41C)=Sof(N4)=Sof(O35)=Sof(C42)=Sof(H42)=
 Sof(C43)=Sof(H43A)=Sof(H43B)=Sof(H43C)=1-FVAR(1)
 Sof(O34)=Sof(N3)=Sof(C38)=Sof(H38)=Sof(C39)=Sof(H39A)=Sof(H39B)=Sof(H39C)=
 Sof(C40)=Sof(H40A)=Sof(H40B)=Sof(H40C)=FVAR(1)
 Fixed Sof: H1AA(0.5) H1AB(0.5) H1BC(0.25) H1BD(0.25) H1CE(0.25) H1CF(0.25)
 C11(0.5) H11A(0.5) H11B(0.5) H11C(0.5) C34(0.5) H34A(0.5) H34B(0.5) H34C(0.5)
 C35(0.5) H35(0.5) C36(0.5) H36A(0.5) H36B(0.5) H36C(0.5) O33(0.5) C37(0.5)
 H37A(0.5) H37B(0.5) H37C(0.5) N2(0.5) O36(0.5) O37(0.5) C44(0.5) H44A(0.5)
 H44B(0.5) H44C(0.5) O38(0.5) N5(0.5) C45(0.5) H45(0.5) C46(0.5) H46A(0.5)
 H46B(0.5) H46C(0.5) C47B(0.5) H47A(0.5) H47B(0.5) H47C(0.5) N6B(0.5) C48B(0.5)
 H48A(0.5) H48B(0.5) H48C(0.5) N7BB(0.5) H7BA(0.5) H7BB(0.5) C1A(0.5) H1AC(0.5)
 H1AD(0.5) H1AE(0.5) O39(0.5) C21(0.25) H21A(0.25) H21B(0.25) H21C(0.25)
 C33(0.25) H33A(0.25) H33B(0.25) H33C(0.25) O42(0.5) O43(0.5) O41(0.25)
 O44(0.25) O48(0.25) C78(0.25) H78A(0.25) H78B(0.25) H78C(0.25) O12(0.25)
 O16(0.25) O47(0.25) O54(0.25) O7AA(0.25) O3(0.25) O55(0.25) O53(0.5) N8(0.25)
 C52(0.25) H52A(0.25) H52B(0.25) H52C(0.25) O51(0.25) O49(0.125) O56(0.25)
 O13(0.25) O19(0.25) O58(0.25) O59(0.25) O57(0.25) O60(0.25) O9AA(0.5)
 O61(0.25) O63(0.5) O64(0.25) O65(0.125) O66(0.125) O67(0.25) O70(0.125)
 O69(0.125) O68(0.25) O71(0.125) C74(0.25) H74A(0.25) H74B(0.25) H74C(0.25)
 C77(0.25) H77A(0.25) H77B(0.25) H77C(0.25) O79(0.125) O83(0.125) O81(0.125)
 O84(0.125) O11(0.125) O77(0.25) O80(0.125) O82(0.25) O20(0.125) O85(0.25)
 C76(0.25) H76(0.25) O2(0.125) O5(0.125) O88(0.125) O89(0.125) C1C(0.5)
 H1C(0.5) N6A(0.5) H6AA(0.5) H6AB(0.5) C47A(0.5) H47D(0.5) H47E(0.5) H47F(0.5)
 C48A(0.5) H48D(0.5) H48E(0.5) H48F(0.5) C1D(0.5) H1DA(0.5) H1DB(0.5) H1DC(0.5)
 N0AA(0.25) C3(0.25) H3A(0.25) H3B(0.25) H3C(0.25) C6(0.25) H6A(0.25) H6B(0.25)
 H6C(0.25) C4AA(0.25) H4AA(0.25)
6.a Riding coordinates:
 C36(H36A,H36B,H36C), C37(H37A,H37B,H37C), C44(H44A,H44B,H44C), C46(H46A,H46B,
 H46C), C78(H78A,H78B,H78C), C77(H77A,H77B,H77C), C3(H3A,H3B,H3C), C6(H6A,H6B,
 H6C)
6.b Secondary CH2 refined with riding coordinates:
 N1(H1AA,H1AB), N1(H1BC,H1BD), N1(H1CE,H1CF), N7BB(H7BA,H7BB), N6A(H6AA,H6AB)
6.c Me refined with riding coordinates:
 C11(H11A,H11B,H11C), C34(H34A,H34B,H34C), C1A(H1AC,H1AD,H1AE), C21(H21A,H21B,
 H21C), C33(H33A,H33B,H33C), C52(H52A,H52B,H52C), C74(H74A,H74B,H74C),
 C47A(H47D,H47E,H47F), C48A(H48D,H48E,H48F), C1D(H1DA,H1DB,H1DC)
6.d Aromatic/amide H refined with riding coordinates:
 C9(H9), C12(H12), C13(H13), C16(H16), C17(H17), C19(H19), C20(H20), C23(H23),
 C24(H24), C25(H25), C26(H26), C27(H27), C28(H28), C29(H29), C31(H31), C32(H32),
  C35(H35), C38(H38), C42(H42), C45(H45), C76(H76), C1C(H1C), C4AA(H4AA)
6.e Idealised Me refined as rotating group:
 C39(H39A,H39B,H39C), C40(H40A,H40B,H40C), C41(H41A,H41B,H41C), C43(H43A,H43B,
 H43C), C47B(H47A,H47B,H47C), C48B(H48A,H48B,H48C)
;
_shelx_shelxl_version_number 2014/7
_olex2_submission_special_instructions 'No special instructions were received'

loop_
_space_group_symop_operation_xyz
'x, y, z'
'-x+1/2, y+1/2, -z'
'-x, -y, -z'
'x-1/2, -y-1/2, z'

loop_
_atom_site_label
_atom_site_type_symbol
_atom_site_fract_x
_atom_site_fract_y
_atom_site_fract_z
_atom_site_U_iso_or_equiv
_atom_site_adp_type
_atom_site_occupancy
_atom_site_site_symmetry_order
_atom_site_calc_flag
_atom_site_refinement_flags_posn
_atom_site_refinement_flags_adp
_atom_site_refinement_flags_occupancy
_atom_site_disorder_assembly
_atom_site_disorder_group
V1 V 0.31441(6) 0.92395(6) -0.37816(6) 0.0409(3) Uani 1 1 d . . . . .
V2 V 0.46853(6) 0.92226(6) -0.37545(6) 0.0389(3) Uani 1 1 d . . . . .
V3 V 0.17567(6) 1.17855(6) 0.00048(6) 0.0411(3) Uani 1 1 d . . . . .
V4 V 0.47072(6) 1.07569(6) -0.37840(6) 0.0401(3) Uani 1 1 d . . . . .
V5 V 0.68194(6) 0.92238(6) 0.37571(6) 0.0401(3) Uani 1 1 d . . . . .
V6 V 0.66808(7) 0.66987(6) -0.00028(6) 0.0433(3) Uani 1 1 d . . . . .
V7 V 0.77769(6) 0.74476(6) 0.10841(6) 0.0403(3) Uani 1 1 d . . . . .
V8 V 0.28430(7) 1.25513(6) 0.10931(6) 0.0401(3) Uani 1 1 d . . . . .
Cl1 Cl 0.69043(9) 0.80195(8) -0.00006(8) 0.0421(4) Uani 1 1 d . . . . .
Cl2 Cl 0.41454(8) 1.00004(8) -0.29811(8) 0.0390(4) Uani 1 1 d . . . . .
O1 O 0.6193(3) 0.6990(2) 0.0621(2) 0.0439(12) Uani 1 1 d . . . . .
O4AA O 0.2193(2) 1.1643(2) -0.1358(2) 0.0418(11) Uani 1 1 d . . . . .
O5AA O 0.1874(2) 1.1107(2) -0.0609(2) 0.0420(11) Uani 1 1 d . . . . .
O4 O 0.2719(2) 0.9477(2) -0.3092(2) 0.0400(11) Uani 1 1 d . . . . .
O0BA O 0.1652(2) 1.2342(2) -0.0634(2) 0.0437(12) Uani 1 1 d . . . . .
O6 O 0.2965(2) 1.1641(2) 0.1369(2) 0.0401(11) Uani 1 1 d . . . . .
O7 O 0.4482(2) 0.9484(2) 0.3094(2) 0.0394(11) Uani 1 1 d . . . . .
O8 O 0.5837(3) 0.6991(2) -0.0619(2) 0.0445(12) Uani 1 1 d . . . . .
O9 O 0.6364(2) 0.8613(2) 0.3057(2) 0.0391(11) Uani 1 1 d . . . . .
O10 O 0.2221(3) 1.1111(2) 0.0615(2) 0.0432(12) Uani 1 1 d . . . . .
O6AA O 0.4625(2) 0.8619(2) -0.3048(2) 0.0400(11) Uani 1 1 d . . . . .
O0AA O 0.2939(3) 1.3230(2) 0.0650(2) 0.0433(12) Uani 1 1 d . . . . .
O1BA O 0.5316(2) 0.8617(2) 0.3091(2) 0.0416(11) Uani 1 1 d . . . . .
O14 O 0.3557(2) 0.8613(2) -0.3094(2) 0.0426(12) Uani 1 1 d . . . . .
O15 O 0.6169(3) 0.7516(2) -0.1372(2) 0.0434(12) Uani 1 1 d . . . . .
O1AA O 0.7423(3) 0.6769(2) 0.0635(2) 0.0465(13) Uani 1 1 d . . . . .
C1 C 0.6384(4) 0.7312(3) 0.1126(3) 0.0404(17) Uani 1 1 d . . . . .
O17 O 0.6949(3) 0.7511(2) 0.1367(2) 0.0431(12) Uani 1 1 d . . . . .
O18 O 0.2761(2) 1.0541(2) -0.3057(2) 0.0403(11) Uani 1 1 d . . . . .
C2 C 0.5734(4) 0.7307(4) -0.1130(3) 0.0442(18) Uani 1 1 d . . . . .
C2AA C 0.2051(4) 1.1148(3) -0.1105(3) 0.0382(16) Uani 1 1 d . . . . .
O3AA O 0.4735(3) 0.9979(2) -0.4112(2) 0.0426(11) Uani 1 1 d . . . . .
O8AA O 0.2021(3) 1.2339(2) 0.0648(2) 0.0458(12) Uani 1 1 d . . . . .
O21 O 0.4502(2) 1.0538(2) 0.3062(2) 0.0382(11) Uani 1 1 d . . . . .
O22 O 0.2732(3) 1.2848(2) 0.1730(3) 0.0483(13) Uani 1 1 d . . . . .
O23 O 0.3822(3) 0.9089(2) -0.4113(2) 0.0446(12) Uani 1 1 d . . . . .
C4 C 0.2639(3) 1.0007(3) -0.2866(3) 0.0380(15) Uani 1 1 d . . . . .
C5 C 0.2693(4) 1.1145(3) 0.1114(3) 0.0397(16) Uani 1 1 d . . . . .
O24 O 0.6158(3) 0.9089(2) 0.4118(2) 0.0443(12) Uani 1 1 d . . . . .
C3AA C 0.4275(4) 1.0013(3) 0.2863(3) 0.0369(15) Uani 1 1 d . . . . .
O25 O 0.7071(3) 0.9986(2) 0.4118(2) 0.0448(12) Uani 1 1 d . . . . .
O26 O 0.5026(3) 0.8760(2) -0.4141(2) 0.0482(13) Uani 1 1 d . . . . .
O27 O 0.1019(3) 1.1640(3) 0.0007(3) 0.0518(13) Uani 1 1 d . . . . .
C7 C 0.5600(4) 0.8012(4) 0.2315(4) 0.0444(17) Uani 1 1 d . . . . .
O28 O 0.2570(3) 0.8804(3) -0.4205(2) 0.0497(13) Uani 1 1 d . . . . .
O29 O 0.6523(3) 0.5961(2) -0.0005(3) 0.0576(15) Uani 1 1 d . . . . .
C8 C 0.4136(4) 0.8448(3) -0.2871(3) 0.0383(16) Uani 1 1 d . . . . .
O30 O 0.7380(3) 0.8766(3) 0.4147(3) 0.0500(13) Uani 1 1 d . . . . .
C9 C 0.3453(4) 1.0560(3) 0.1996(3) 0.0401(16) Uani 1 1 d . . . . .
H9 H 0.3621 1.0948 0.2183 0.048 Uiso 1 1 calc R . . . .
O31 O 0.8244(3) 0.7151(3) 0.1716(3) 0.0511(13) Uani 1 1 d . . . . .
O32 O 0.5044(3) 1.1192(3) -0.4202(2) 0.0501(13) Uani 1 1 d . . . . .
C10 C 0.5780(3) 0.8449(3) 0.2870(3) 0.0377(16) Uani 1 1 d . . . . .
C1AA C 0.4273(4) 0.8002(4) -0.2321(4) 0.0416(17) Uani 1 1 d . . . . .
C12 C 0.2315(4) 1.0556(3) -0.1988(3) 0.0397(16) Uani 1 1 d . . . . .
H12 H 0.2405 1.0944 -0.2160 0.048 Uiso 1 1 calc R . . . .
C13 C 0.4916(4) 0.7838(3) -0.2008(3) 0.0410(17) Uani 1 1 d . . . . .
H13 H 0.5265 0.7992 -0.2158 0.049 Uiso 1 1 calc R . . . .
C14 C 0.5051(4) 0.7448(4) -0.1471(4) 0.0465(19) Uani 1 1 d . . . . .
C15 C 0.3700(4) 1.0004(3) 0.2277(3) 0.0416(16) Uani 1 1 d . . . . .
C16 C 0.4534(5) 0.7211(5) -0.1272(4) 0.064(3) Uani 1 1 d . . . . .
H16 H 0.4619 0.6935 -0.0920 0.076 Uiso 1 1 calc R . . . .
C17 C 0.5247(4) 0.7239(5) 0.1256(4) 0.066(3) Uani 1 1 d . . . . .
H17 H 0.5129 0.6965 0.0903 0.079 Uiso 1 1 calc R . . . .
C18 C 0.5883(4) 0.7460(4) 0.1464(4) 0.0435(18) Uani 1 1 d . . . . .
C19 C 0.6057(4) 0.7839(3) 0.2008(4) 0.0410(16) Uani 1 1 d . . . . .
H19 H 0.6495 0.7977 0.2166 0.049 Uiso 1 1 calc DR . . . .
C20 C 0.2272(6) 0.9441(4) -0.2028(5) 0.066(3) Uani 1 1 d . . . . .
H20 H 0.2334 0.9058 -0.2225 0.079 Uiso 1 1 calc R . . . .
C0AA C 0.2115(4) 1.0546(3) -0.1437(3) 0.0434(17) Uani 1 1 d . . . . .
C22 C 0.2954(4) 1.0549(3) 0.1434(4) 0.0428(17) Uani 1 1 d . . . . .
C23 C 0.3766(4) 0.7767(5) -0.2104(4) 0.065(3) Uani 1 1 d . . . . .
H23 H 0.3328 0.7877 -0.2313 0.077 Uiso 1 1 calc R . . . .
C24 C 0.3902(4) 0.7367(6) -0.1575(5) 0.081(4) Uani 1 1 d . . . . .
H24 H 0.3554 0.7206 -0.1427 0.097 Uiso 1 1 calc R . . . .
C25 C 0.1991(6) 0.9983(4) -0.1188(5) 0.070(3) Uani 1 1 d . . . . .
H25 H 0.1853 0.9975 -0.0811 0.083 Uiso 1 1 calc R . . . .
C26 C 0.4790(4) 0.7411(6) 0.1556(5) 0.084(4) Uani 1 1 d . . . . .
H26 H 0.4354 0.7266 0.1398 0.101 Uiso 1 1 calc R . . . .
C27 C 0.4953(4) 0.7796(5) 0.2086(5) 0.066(3) Uani 1 1 d . . . . .
H27 H 0.4633 0.7911 0.2293 0.079 Uiso 1 1 calc R . . . .
C28 C 0.3451(5) 0.9435(4) 0.2006(5) 0.070(3) Uani 1 1 d . . . . .
H28 H 0.3623 0.9051 0.2201 0.084 Uiso 1 1 calc R . . . .
C29 C 0.2707(6) 0.9984(4) 0.1158(5) 0.070(3) Uani 1 1 d . . . . .
H29 H 0.2372 0.9979 0.0770 0.084 Uiso 1 1 calc R . . . .
C30 C 0.2385(4) 0.9996(3) -0.2288(4) 0.0441(17) Uani 1 1 d . . . . .
C31 C 0.2951(6) 0.9432(4) 0.1449(5) 0.083(4) Uani 1 1 d . . . . .
H31 H 0.2775 0.9044 0.1268 0.100 Uiso 1 1 calc R . . . .
C32 C 0.2068(7) 0.9427(4) -0.1484(5) 0.087(4) Uani 1 1 d . . . . .
H32 H 0.1981 0.9037 -0.1314 0.105 Uiso 1 1 calc R . . . .
N1 N 0.3504(5) 1.0010(4) 0.4741(4) 0.074(2) Uiso 1 1 d . . . . .
H1AA H 0.3696 0.9969 0.5163 0.089 Uiso 0.5 1 calc R . P A 1
H1AB H 0.3120 1.0215 0.4699 0.089 Uiso 0.5 1 calc R . P A 1
H1BC H 0.3740 1.0062 0.5151 0.089 Uiso 0.25 1 calc R . P B 2
H1BD H 0.3096 0.9886 0.4745 0.089 Uiso 0.25 1 calc R . P B 2
H1CE H 0.3660 1.0070 0.5166 0.089 Uiso 0.25 1 calc R . P C 3
H1CF H 0.3346 0.9611 0.4691 0.089 Uiso 0.25 1 calc R . P C 3
C11 C 0.3937(11) 1.0435(11) 0.4475(11) 0.077(6) Uiso 0.5 1 d . . P D 1
H11A H 0.3994 1.0837 0.4699 0.115 Uiso 0.5 1 calc R . P D 1
H11B H 0.4364 1.0236 0.4531 0.115 Uiso 0.5 1 calc R . P D 1
H11C H 0.3733 1.0506 0.4023 0.115 Uiso 0.5 1 calc R . P D 1
C34 C 0.3347(14) 0.9379(12) 0.4481(13) 0.099(8) Uiso 0.5 1 d . . P D 1
H34A H 0.3066 0.9168 0.4702 0.149 Uiso 0.5 1 calc R . P D 1
H34B H 0.3120 0.9408 0.4029 0.149 Uiso 0.5 1 calc R . P D 1
H34C H 0.3751 0.9139 0.4536 0.149 Uiso 0.5 1 calc R . P D 1
C35 C 0.1956(17) 0.9916(15) 0.2500(16) 0.166(16) Uiso 0.5 1 d D U P E 1
H35 H 0.1697 1.0237 0.2254 0.199 Uiso 0.5 1 calc R . P E 1
C36 C 0.1315(15) 0.9263(15) 0.1649(14) 0.143(13) Uiso 0.5 1 d D . P E 1
H36A H 0.0966 0.8998 0.1721 0.214 Uiso 0.5 1 d DR . P E 1
H36B H 0.1516 0.9054 0.1352 0.214 Uiso 0.5 1 d R . P E 1
H36C H 0.1131 0.9666 0.1471 0.214 Uiso 0.5 1 d R . P E 1
O33 O 0.2339(16) 1.0126(14) 0.2971(16) 0.207(14) Uiso 0.5 1 d D . P E 1
C37 C 0.2073(17) 0.8751(15) 0.2460(16) 0.163(15) Uiso 0.5 1 d D . P E 1
H37A H 0.1723 0.8486 0.2528 0.245 Uiso 0.5 1 d DR . P E 1
H37B H 0.2418 0.8793 0.2857 0.245 Uiso 0.5 1 d R . P E 1
H37C H 0.2254 0.8559 0.2139 0.245 Uiso 0.5 1 d R . P E 1
N2 N 0.1809(13) 0.9370(14) 0.2245(13) 0.233(18) Uiso 0.5 1 d D U P E 1
O34 O 0.3926(11) 0.9265(10) -0.1009(11) 0.096(7) Uiso 0.386(11) 1 d D . P F 1
N3 N 0.3876(10) 1.0339(9) -0.1002(11) 0.094(8) Uiso 0.386(11) 1 d D . P F 1
C38 C 0.3872(14) 0.9787(11) -0.1282(14) 0.087(9) Uiso 0.386(11) 1 d D . P F 1
H38 H 0.3825 0.9787 -0.1725 0.104 Uiso 0.386(11) 1 calc R . P F 1
C39 C 0.3855(16) 1.0919(12) -0.1339(15) 0.101(11) Uiso 0.386(11) 1 d D . P F 1
H39A H 0.3747 1.0834 -0.1795 0.152 Uiso 0.386(11) 1 calc GR . P F 1
H39B H 0.4281 1.1125 -0.1203 0.152 Uiso 0.386(11) 1 calc DGR . P F 1
H39C H 0.3521 1.1193 -0.1251 0.152 Uiso 0.386(11) 1 calc GR . P F 1
C40 C 0.393(2) 1.041(2) -0.0326(13) 0.158(19) Uiso 0.386(11) 1 d D . P F 1
H40A H 0.3548 1.0219 -0.0231 0.236 Uiso 0.386(11) 1 calc GR . P F 1
H40B H 0.3947 1.0857 -0.0218 0.236 Uiso 0.386(11) 1 calc DGR . P F 1
H40C H 0.4327 1.0202 -0.0078 0.236 Uiso 0.386(11) 1 calc GR . P F 1
C41 C 0.4557(11) 0.9248(9) 0.1001(11) 0.108(7) Uiso 0.614(11) 1 d D U P F 2
H41A H 0.4779 0.8942 0.1320 0.162 Uiso 0.614(11) 1 calc DGR . P F 2
H41B H 0.4615 0.9132 0.0588 0.162 Uiso 0.614(11) 1 calc GR . P F 2
H41C H 0.4090 0.9254 0.0975 0.162 Uiso 0.614(11) 1 calc GR . P F 2
N4 N 0.4820(17) 0.9838(11) 0.1170(11) 0.248(15) Uiso 0.614(11) 1 d D U P F 2
O35 O 0.4704(17) 1.0873(13) 0.1312(15) 0.267(16) Uiso 0.614(11) 1 d D U P F 2
C42 C 0.4490(18) 1.0357(13) 0.1094(16) 0.209(15) Uiso 0.614(11) 1 d D U P F 2
H42 H 0.4048 1.0340 0.0849 0.251 Uiso 0.614(11) 1 calc R . P F 2
C43 C 0.5520(17) 0.986(2) 0.135(3) 0.29(3) Uiso 0.614(11) 1 d D U P F 2
H43A H 0.5690 0.9532 0.1671 0.434 Uiso 0.614(11) 1 calc DGR . P F 2
H43B H 0.5669 1.0269 0.1530 0.434 Uiso 0.614(11) 1 calc GR . P F 2
H43C H 0.5679 0.9780 0.0980 0.434 Uiso 0.614(11) 1 calc GR . P F 2
O36 O 0.335(2) 0.883(2) -0.031(2) 0.215(15) Uiso 0.5 1 d . . P G 3
O37 O 0.3763(14) 0.8445(12) -0.0216(14) 0.140(8) Uiso 0.5 1 d . . P G 3
C44 C 0.0653(11) 0.8655(11) -0.2428(11) 0.090(7) Uiso 0.5 1 d D . P H 1
H44A H 0.0489 0.8238 -0.2582 0.135 Uiso 0.5 1 d DR . P H 1
H44B H 0.1052 0.8611 -0.2079 0.135 Uiso 0.5 1 d R . P H 1
H44C H 0.0749 0.8894 -0.2773 0.135 Uiso 0.5 1 d R . P H 1
O38 O -0.0033(17) 0.9502(15) -0.1360(16) 0.226(15) Uiso 0.5 1 d D . P H 1
N5 N 0.0164(13) 0.8981(11) -0.2207(12) 0.161(12) Uiso 0.5 1 d D . P H 1
C45 C 0.0331(16) 0.9242(12) -0.1645(13) 0.147(13) Uiso 0.5 1 d D . P H 1
H45 H 0.0783 0.9232 -0.1427 0.176 Uiso 0.5 1 calc R . P H 1
C46 C -0.0513(14) 0.891(2) -0.2614(18) 0.20(2) Uiso 0.5 1 d D . P H 1
H46A H -0.0571 0.9163 -0.2998 0.299 Uiso 0.5 1 d DR . P H 1
H46B H -0.0819 0.9053 -0.2381 0.299 Uiso 0.5 1 d R . P H 1
H46C H -0.0597 0.8469 -0.2730 0.299 Uiso 0.5 1 d R . P H 1
C47B C 0.2908(11) 0.7038(9) 0.2972(10) 0.082(6) Uiso 0.5 1 d D . P I 1
H47A H 0.3313 0.6797 0.3047 0.123 Uiso 0.5 1 calc DGR . P I 1
H47B H 0.2733 0.7117 0.2517 0.123 Uiso 0.5 1 calc GR . P I 1
H47C H 0.2588 0.6801 0.3126 0.123 Uiso 0.5 1 calc DGR . P I 1
N6B N 0.3037(10) 0.7618(9) 0.3299(9) 0.097(6) Uiso 0.5 1 d D U P I 1
C48B C 0.3568(11) 0.8038(10) 0.3296(13) 0.087(7) Uiso 0.5 1 d D . P I 1
H48A H 0.3931 0.7798 0.3217 0.131 Uiso 0.5 1 calc DGR . P I 1
H48B H 0.3715 0.8249 0.3707 0.131 Uiso 0.5 1 calc GR . P I 1
H48C H 0.3419 0.8352 0.2962 0.131 Uiso 0.5 1 calc GR . P I 1
N7BB N 0.1728(11) 0.7236(7) -0.3310(12) 0.104(7) Uiso 0.5 1 d D . P J 2
H7BA H 0.1643 0.7095 -0.3715 0.124 Uiso 0.5 1 calc R . P J 2
H7BB H 0.2089 0.7030 -0.3078 0.124 Uiso 0.5 1 calc R . P J 2
C1A C 0.1887(8) 0.7904(7) -0.3307(8) 0.049(4) Uiso 0.5 1 d D . P J 2
H1AC H 0.2261 0.7963 -0.3481 0.074 Uiso 0.5 1 calc R . P J 2
H1AD H 0.1510 0.8134 -0.3567 0.074 Uiso 0.5 1 calc R . P J 2
H1AE H 0.1996 0.8063 -0.2872 0.074 Uiso 0.5 1 calc R . P J 2
O39 O 0.0263(13) 0.9916(15) 0.0017(15) 0.139(9) Uiso 0.5 1 d . . P K 2
C21 C 0.3807(19) 0.9494(18) 0.4464(18) 0.060(9) Uiso 0.25 1 d . . P D 2
H21A H 0.3817 0.9111 0.4714 0.090 Uiso 0.25 1 calc R . P D 2
H21B H 0.3550 0.9419 0.4027 0.090 Uiso 0.25 1 calc R . P D 2
H21C H 0.4254 0.9612 0.4470 0.090 Uiso 0.25 1 calc R . P D 2
C33 C 0.287(2) 1.046(2) 0.452(2) 0.081(12) Uiso 0.25 1 d . . P D 3
H33A H 0.2559 1.0353 0.4769 0.122 Uiso 0.25 1 calc R . P D 3
H33B H 0.2998 1.0897 0.4595 0.122 Uiso 0.25 1 calc R . P D 3
H33C H 0.2653 1.0392 0.4071 0.122 Uiso 0.25 1 calc R . P D 3
O42 O 0.3559(15) 0.8720(14) 0.0183(14) 0.145(9) Uiso 0.5 1 d . . P G 3
O43 O 0.4433(10) 0.8189(9) 0.0004(9) 0.111(6) Uiso 0.5 1 d . . P G 3
O41 O 0.320(3) 0.936(4) -0.002(3) 0.21(3) Uiso 0.25 1 d . . P G 3
O44 O 0.400(2) 0.742(2) -0.406(2) 0.115(12) Uiso 0.25 1 d . . P L 2
O48 O 0.435(3) 1.264(2) -0.406(3) 0.136(17) Uiso 0.25 1 d . . P M 2
C78 C 0.448(2) 0.723(2) -0.3982(19) 0.12(2) Uiso 0.25 1 d D . P N 1
H78A H 0.4710 0.6831 -0.3944 0.182 Uiso 0.25 1 d DR . P N 1
H78B H 0.4263 0.7270 -0.3644 0.182 Uiso 0.25 1 d R . P N 1
H78C H 0.4794 0.7576 -0.3947 0.182 Uiso 0.25 1 d R . P N 1
O12 O 0.006(3) 0.949(3) 0.007(3) 0.131(17) Uiso 0.25 1 d . . P K 2
O16 O 0.069(3) 1.027(2) 0.001(3) 0.126(15) Uiso 0.25 1 d . . P K 2
O47 O 0.331(5) 0.724(5) -0.422(5) 0.29(5) Uiso 0.25 1 d . . P L 2
O54 O 0.862(4) 0.999(4) 0.467(5) 0.19(3) Uiso 0.25 1 d . . P O 2
O7AA O 0.371(2) 1.222(2) -0.475(2) 0.119(13) Uiso 0.25 1 d . . P M 2
O3 O 0.400(3) 1.264(2) -0.461(2) 0.125(14) Uiso 0.25 1 d . . P M 2
O55 O 0.844(3) 0.998(2) 0.492(3) 0.123(16) Uiso 0.25 1 d . . P O 2
O53 O 0.2372(14) 1.0754(12) 0.4194(13) 0.155(9) Uiso 0.5 1 d . . P P 4
N8 N 0.4009(17) 0.7269(15) -0.4592(15) 0.088(12) Uiso 0.25 1 d D . P N 1
C52 C 0.4031(14) 1.0002(14) 0.4523(13) 0.038(6) Uiso 0.25 1 d . . P D 3
H52A H 0.4335 0.9680 0.4747 0.057 Uiso 0.25 1 calc R . P D 3
H52B H 0.3899 0.9908 0.4069 0.057 Uiso 0.25 1 calc R . P D 3
H52C H 0.4245 1.0413 0.4592 0.057 Uiso 0.25 1 calc R . P D 3
O51 O 0.537(4) 1.044(4) 0.124(3) 0.21(3) Uiso 0.25 1 d . . P Q 3
O49 O 0.355(5) 0.762(5) -0.462(5) 0.13(3) Uiso 0.125 1 d . . P L 2
O56 O 0.494(4) 0.582(4) 0.283(4) 0.22(3) Uiso 0.25 1 d . . P R 3
O13 O 0.083(3) 0.719(2) -0.488(3) 0.154(18) Uiso 0.25 1 d . . P S 2
O19 O 0.391(3) 1.256(3) -0.413(3) 0.138(17) Uiso 0.25 1 d . . P M 2
O58 O 0.573(3) 0.615(3) 0.277(3) 0.19(2) Uiso 0.25 1 d . . P T 3
O59 O 0.468(3) 0.581(3) 0.191(3) 0.19(2) Uiso 0.25 1 d . . P R 3
O57 O 0.430(3) 0.640(2) 0.250(2) 0.150(17) Uiso 0.25 1 d . . P R 3
O60 O 0.447(3) 0.531(3) 0.293(3) 0.19(2) Uiso 0.25 1 d . . P R 3
O9AA O 0.249(2) 0.822(2) 0.390(2) 0.39(3) Uiso 0.5 1 d D U P I 1
O61 O 0.428(2) 1.049(2) 0.030(2) 0.134(15) Uiso 0.25 1 d . . P U 3
O63 O 0.874(2) 1.0013(18) 0.425(2) 0.24(2) Uiso 0.5 1 d . . P O 2
O64 O 0.3920(15) 0.8418(14) 0.0263(15) 0.072(7) Uiso 0.25 1 d . . P G 3
O65 O 0.022(3) 0.936(3) 0.042(3) 0.083(18) Uiso 0.125 1 d . . P K 2
O66 O 0.007(4) 0.940(4) -0.038(4) 0.11(2) Uiso 0.125 1 d . . P K 2
O67 O 0.338(3) 1.202(3) -0.535(3) 0.17(2) Uiso 0.25 1 d . . P M 2
O70 O 0.369(4) 0.723(3) -0.450(3) 0.079(17) Uiso 0.125 1 d . . P L 2
O69 O 0.531(4) 0.652(4) -0.416(4) 0.11(2) Uiso 0.125 1 d . . P V 2
O68 O 0.343(6) 1.275(5) -0.450(5) 0.30(5) Uiso 0.25 1 d . . P M 2
O71 O 0.452(4) 0.651(4) -0.574(4) 0.12(2) Uiso 0.125 1 d . . P W 2
C74 C 0.344(3) 1.065(2) 0.441(3) 0.098(15) Uiso 0.25 1 d . . P D 2
H74A H 0.3239 1.0952 0.4636 0.147 Uiso 0.25 1 calc R . P D 2
H74B H 0.3881 1.0805 0.4416 0.147 Uiso 0.25 1 calc R . P D 2
H74C H 0.3178 1.0612 0.3972 0.147 Uiso 0.25 1 calc R . P D 2
C77 C 0.365(4) 0.6702(19) -0.484(3) 0.23(5) Uiso 0.25 1 d D . P N 1
H77A H 0.3220 0.6814 -0.5109 0.345 Uiso 0.25 1 d DR . P N 1
H77B H 0.3610 0.6446 -0.4484 0.345 Uiso 0.25 1 d R . P N 1
H77C H 0.3890 0.6463 -0.5090 0.345 Uiso 0.25 1 d R . P N 1
O79 O 0.515(4) 0.622(4) -0.411(4) 0.12(3) Uiso 0.125 1 d . . P V 2
O83 O 0.006(7) 1.026(7) -0.166(7) 0.19(5) Uiso 0.125 1 d . . P X 2
O81 O 0.065(4) 0.945(4) 0.130(4) 0.12(3) Uiso 0.125 1 d . . P Y 2
O84 O 0.045(7) 1.015(6) -0.054(8) 0.19(5) Uiso 0.125 1 d . . P K 2
O11 O 0.456(4) 0.590(4) 0.243(4) 0.10(2) Uiso 0.125 1 d . . P R 3
O77 O 0.338(3) 0.786(3) -0.537(2) 0.27(4) Uiso 0.25 1 d D . P N 1
O80 O 0.080(4) 1.025(4) 0.045(4) 0.11(2) Uiso 0.125 1 d . . P K 2
O82 O 0.241(3) 0.931(2) 0.429(3) 0.159(19) Uiso 0.25 1 d . . P Z 4
O20 O 0.448(5) 0.504(4) 0.242(5) 0.13(3) Uiso 0.125 1 d . . P R 3
O85 O 0.221(2) 0.6604(18) -0.307(2) 0.161(19) Uiso 0.25 1 d D U P A 1
C76 C 0.383(2) 0.7809(16) -0.4877(19) 0.097(15) Uiso 0.25 1 d D . P N 1
H76 H 0.4054 0.8178 -0.4698 0.116 Uiso 0.25 1 calc R . P N 1
O2 O 0.401(3) 1.056(3) -0.141(3) 0.069(14) Uiso 0.125 1 d . . P B 3
O5 O 0.389(4) 0.932(3) -0.154(4) 0.10(2) Uiso 0.125 1 d . . P C 3
O88 O 0.132(5) 1.060(4) 0.177(5) 0.14(3) Uiso 0.125 1 d . . P D 2
O89 O 0.181(4) 1.084(4) 0.238(4) 0.12(3) Uiso 0.125 1 d . . P D 2
C1C C 0.2584(15) 0.7772(17) 0.3577(14) 0.26(2) Uiso 0.5 1 d D U P I 1
H1C H 0.2246 0.7469 0.3510 0.306 Uiso 0.5 1 calc R . P I 1
N6A N 0.3379(15) 0.7268(15) 0.3308(18) 0.172(13) Uiso 0.5 1 d D U P E 2
H6AA H 0.3071 0.7262 0.2928 0.206 Uiso 0.5 1 calc R . P E 2
H6AB H 0.3170 0.7319 0.3615 0.206 Uiso 0.5 1 calc R . P E 2
C47A C 0.374(3) 0.6661(17) 0.341(4) 0.43(5) Uiso 0.5 1 d D U P E 2
H47D H 0.3426 0.6318 0.3392 0.639 Uiso 0.5 1 calc R . P E 2
H47E H 0.3954 0.6602 0.3072 0.639 Uiso 0.5 1 calc R . P E 2
H47F H 0.4061 0.6664 0.3820 0.639 Uiso 0.5 1 calc R . P E 2
C48A C 0.3826(15) 0.7805(13) 0.3325(16) 0.104(9) Uiso 0.5 1 d D U P E 2
H48D H 0.3575 0.8196 0.3259 0.156 Uiso 0.5 1 calc R . P E 2
H48E H 0.4152 0.7818 0.3738 0.156 Uiso 0.5 1 calc R . P E 2
H48F H 0.4045 0.7756 0.2990 0.156 Uiso 0.5 1 calc R . P E 2
C1D C 0.1188(10) 0.7067(10) -0.3069(11) 0.075(6) Uiso 0.5 1 d D . P J 2
H1DA H 0.1128 0.6611 -0.3093 0.113 Uiso 0.5 1 calc R . P J 2
H1DB H 0.1276 0.7202 -0.2627 0.113 Uiso 0.5 1 calc R . P J 2
H1DC H 0.0790 0.7273 -0.3322 0.113 Uiso 0.5 1 calc R . P J 2
N0AA N 0.1547(12) 0.7466(12) -0.3282(14) 0.062(8) Uiso 0.25 1 d D U P A 1
C3 C 0.1586(19) 0.8142(12) -0.3386(19) 0.069(10) Uiso 0.25 1 d D . P A 1
H3A H 0.1174 0.8288 -0.3673 0.103 Uiso 0.25 1 d DR . P A 1
H3B H 0.1945 0.8228 -0.3574 0.103 Uiso 0.25 1 d R . P A 1
H3C H 0.1665 0.8363 -0.2981 0.103 Uiso 0.25 1 d R . P A 1
C6 C 0.0983(13) 0.7283(15) -0.3069(15) 0.045(8) Uiso 0.25 1 d D U P A 1
H6A H 0.0659 0.7621 -0.3160 0.068 Uiso 0.25 1 d DR . P A 1
H6B H 0.1121 0.7204 -0.2612 0.068 Uiso 0.25 1 d R . P A 1
H6C H 0.0790 0.6901 -0.3291 0.068 Uiso 0.25 1 d R . P A 1
C4AA C 0.2068(17) 0.7137(19) -0.3232(19) 0.19(3) Uiso 0.25 1 d D U P A 1
H4AA H 0.2406 0.7359 -0.3345 0.232 Uiso 0.25 1 calc R . P A 1

loop_
_atom_site_aniso_label
_atom_site_aniso_U_11
_atom_site_aniso_U_22
_atom_site_aniso_U_33
_atom_site_aniso_U_23
_atom_site_aniso_U_13
_atom_site_aniso_U_12
V1 0.0417(7) 0.0445(7) 0.0368(7) -0.0059(5) 0.0114(6) -0.0014(6)
V2 0.0449(7) 0.0426(7) 0.0333(7) -0.0029(5) 0.0175(5) 0.0012(6)
V3 0.0387(7) 0.0464(7) 0.0407(7) -0.0002(5) 0.0153(6) 0.0054(6)
V4 0.0448(7) 0.0436(7) 0.0360(7) 0.0044(5) 0.0177(6) 0.0021(6)
V5 0.0419(7) 0.0455(7) 0.0333(7) 0.0020(5) 0.0108(5) 0.0008(6)
V6 0.0583(8) 0.0337(6) 0.0391(7) -0.0001(5) 0.0153(6) 0.0022(6)
V7 0.0428(7) 0.0376(7) 0.0409(7) 0.0027(5) 0.0120(6) 0.0082(6)
V8 0.0463(7) 0.0372(7) 0.0401(7) -0.0017(5) 0.0177(6) 0.0058(6)
Cl1 0.0479(10) 0.0399(9) 0.0406(9) -0.0006(7) 0.0158(8) 0.0040(8)
Cl2 0.0424(9) 0.0406(8) 0.0376(8) 0.0002(7) 0.0170(7) 0.0018(8)
O1 0.056(3) 0.041(3) 0.037(3) -0.001(2) 0.018(2) 0.002(2)
O4AA 0.044(3) 0.041(3) 0.042(3) 0.003(2) 0.015(2) 0.000(2)
O5AA 0.045(3) 0.045(3) 0.037(3) 0.002(2) 0.014(2) 0.001(2)
O4 0.039(3) 0.040(3) 0.044(3) -0.008(2) 0.018(2) 0.001(2)
O0BA 0.039(3) 0.047(3) 0.049(3) 0.005(2) 0.019(2) 0.012(2)
O6 0.045(3) 0.037(3) 0.041(3) 0.000(2) 0.016(2) 0.001(2)
O7 0.038(3) 0.037(3) 0.046(3) 0.003(2) 0.017(2) -0.001(2)
O8 0.054(3) 0.044(3) 0.037(3) -0.002(2) 0.014(2) -0.004(2)
O9 0.037(3) 0.039(3) 0.043(3) 0.003(2) 0.015(2) 0.001(2)
O10 0.051(3) 0.045(3) 0.035(3) -0.004(2) 0.015(2) -0.001(2)
O6AA 0.042(3) 0.042(3) 0.040(3) 0.000(2) 0.017(2) 0.000(2)
O0AA 0.052(3) 0.035(3) 0.047(3) -0.001(2) 0.021(2) 0.002(2)
O1BA 0.040(3) 0.043(3) 0.044(3) 0.004(2) 0.016(2) 0.003(2)
O14 0.043(3) 0.045(3) 0.041(3) -0.004(2) 0.014(2) 0.002(2)
O15 0.049(3) 0.041(3) 0.044(3) 0.000(2) 0.020(2) 0.000(2)
O1AA 0.059(3) 0.036(3) 0.045(3) 0.001(2) 0.016(3) 0.008(2)
C1 0.047(4) 0.040(4) 0.035(4) 0.007(3) 0.012(3) 0.007(3)
O17 0.045(3) 0.044(3) 0.042(3) 0.000(2) 0.014(2) 0.005(2)
O18 0.042(3) 0.039(3) 0.043(3) 0.003(2) 0.018(2) -0.001(2)
C2 0.058(5) 0.041(4) 0.037(4) -0.004(3) 0.019(4) -0.005(4)
C2AA 0.040(4) 0.043(4) 0.033(4) 0.004(3) 0.012(3) 0.004(3)
O3AA 0.048(3) 0.049(3) 0.035(3) 0.002(2) 0.019(2) 0.001(2)
O8AA 0.050(3) 0.046(3) 0.043(3) -0.004(2) 0.015(2) 0.008(3)
O21 0.041(3) 0.038(3) 0.037(3) -0.002(2) 0.014(2) -0.002(2)
O22 0.056(3) 0.044(3) 0.053(3) -0.002(2) 0.028(3) 0.007(3)
O23 0.047(3) 0.052(3) 0.036(3) -0.008(2) 0.012(2) -0.002(2)
C4 0.030(3) 0.042(4) 0.043(4) 0.001(3) 0.012(3) 0.006(3)
C5 0.049(4) 0.040(4) 0.033(4) -0.005(3) 0.017(3) -0.005(3)
O24 0.055(3) 0.046(3) 0.034(3) 0.005(2) 0.016(2) 0.004(3)
C3AA 0.043(4) 0.036(4) 0.042(4) -0.004(3) 0.028(3) 0.002(3)
O25 0.047(3) 0.050(3) 0.036(3) 0.001(2) 0.011(2) 0.002(3)
O26 0.055(3) 0.052(3) 0.044(3) -0.008(2) 0.024(3) -0.001(3)
O27 0.043(3) 0.067(3) 0.048(3) -0.004(3) 0.016(2) 0.002(3)
C7 0.038(4) 0.043(4) 0.049(4) 0.003(3) 0.008(3) 0.004(3)
O28 0.049(3) 0.052(3) 0.046(3) -0.012(2) 0.008(2) -0.010(3)
O29 0.086(4) 0.040(3) 0.048(3) 0.000(2) 0.020(3) -0.003(3)
C8 0.040(4) 0.036(4) 0.044(4) -0.005(3) 0.020(3) -0.006(3)
O30 0.048(3) 0.051(3) 0.048(3) 0.008(2) 0.010(2) 0.010(3)
C9 0.045(4) 0.039(4) 0.038(4) -0.001(3) 0.015(3) 0.001(3)
O31 0.052(3) 0.048(3) 0.050(3) 0.008(2) 0.008(3) 0.014(3)
O32 0.054(3) 0.054(3) 0.046(3) 0.009(2) 0.021(3) -0.003(3)
C10 0.036(4) 0.041(4) 0.038(4) 0.009(3) 0.014(3) 0.009(3)
C1AA 0.039(4) 0.045(4) 0.045(4) -0.004(3) 0.020(3) 0.003(3)
C12 0.044(4) 0.038(4) 0.038(4) 0.008(3) 0.012(3) 0.003(3)
C13 0.045(4) 0.039(4) 0.046(4) -0.002(3) 0.024(3) -0.002(3)
C14 0.054(5) 0.056(5) 0.037(4) 0.002(3) 0.025(4) 0.005(4)
C15 0.048(4) 0.036(4) 0.041(4) -0.005(3) 0.012(3) 0.003(4)
C16 0.064(6) 0.078(6) 0.059(5) 0.027(5) 0.034(5) 0.012(5)
C17 0.038(4) 0.095(7) 0.058(5) -0.029(5) 0.001(4) 0.004(5)
C18 0.034(4) 0.053(5) 0.040(4) 0.004(3) 0.005(3) 0.006(3)
C19 0.038(4) 0.039(4) 0.046(4) 0.000(3) 0.011(3) 0.005(3)
C20 0.113(8) 0.035(4) 0.070(6) -0.001(4) 0.058(6) 0.005(5)
C0AA 0.059(5) 0.035(4) 0.037(4) 0.006(3) 0.015(3) -0.003(4)
C22 0.050(4) 0.035(4) 0.042(4) -0.004(3) 0.010(3) 0.002(3)
C23 0.048(5) 0.096(7) 0.059(5) 0.021(5) 0.030(4) 0.011(5)
C24 0.040(5) 0.130(10) 0.085(7) 0.047(7) 0.038(5) 0.016(6)
C25 0.120(9) 0.041(4) 0.061(6) 0.017(4) 0.049(6) 0.011(5)
C26 0.035(5) 0.122(10) 0.089(8) -0.048(7) 0.007(5) 0.000(5)
C27 0.038(5) 0.087(7) 0.071(6) -0.026(5) 0.012(4) 0.007(5)
C28 0.075(7) 0.036(4) 0.080(7) -0.003(4) -0.011(5) 0.003(4)
C29 0.088(7) 0.043(5) 0.062(6) -0.004(4) -0.009(5) 0.003(5)
C30 0.053(4) 0.037(4) 0.042(4) 0.004(3) 0.012(3) 0.000(4)
C31 0.106(9) 0.037(5) 0.078(7) -0.018(5) -0.023(6) -0.001(5)
C32 0.174(13) 0.031(4) 0.080(7) 0.018(4) 0.072(8) 0.012(6)

loop_
_atom_type_symbol
_atom_type_description
_atom_type_scat_dispersion_real
_atom_type_scat_dispersion_imag
_atom_type_scat_source
C C 0.0181 0.0091 'International Tables Vol C Tables 4.2.6.8 and 6.1.1.4'
H H 0.0000 0.0000 'International Tables Vol C Tables 4.2.6.8 and 6.1.1.4'
Cl Cl 0.3639 0.7018 'International Tables Vol C Tables 4.2.6.8 and 6.1.1.4'
N N 0.0311 0.0180 'International Tables Vol C Tables 4.2.6.8 and 6.1.1.4'
O O 0.0492 0.0322 'International Tables Vol C Tables 4.2.6.8 and 6.1.1.4'
V V 0.0687 2.1097 'International Tables Vol C Tables 4.2.6.8 and 6.1.1.4'

loop_
_geom_angle_atom_site_label_1
_geom_angle_atom_site_label_2
_geom_angle_atom_site_label_3
_geom_angle
_geom_angle_site_symmetry_1
_geom_angle_site_symmetry_3
O14 V1 O4 78.5(2) . .
O23 V1 O4 155.5(2) . .
O23 V1 O14 87.2(2) . .
O23 V1 O25 97.9(2) . 3_675
O25 V1 O4 87.8(2) 3_675 .
O25 V1 O14 155.8(2) 3_675 .
O28 V1 O4 98.7(2) . .
O28 V1 O14 98.9(3) . .
O28 V1 O23 103.2(3) . .
O28 V1 O25 102.9(3) . 3_675
O3AA V2 O6AA 155.9(2) . .
O3AA V2 O21 87.8(2) . 3_675
O3AA V2 O23 97.2(2) . .
O21 V2 O6AA 78.9(2) 3_675 .
O23 V2 O6AA 87.9(2) . .
O23 V2 O21 156.8(2) . 3_675
O26 V2 O6AA 98.4(2) . .
O26 V2 O3AA 103.3(3) . .
O26 V2 O21 97.8(2) . 3_675
O26 V2 O23 103.1(3) . .
O0BA V3 O5AA 87.9(2) . .
O0BA V3 O10 156.0(2) . .
O0BA V3 O8AA 97.1(2) . .
O10 V3 O5AA 78.94(19) . .
O8AA V3 O5AA 155.7(2) . .
O8AA V3 O10 87.5(2) . .
O27 V3 O5AA 99.3(3) . .
O27 V3 O0BA 102.6(3) . .
O27 V3 O10 99.3(3) . .
O27 V3 O8AA 102.7(3) . .
O7 V4 O1BA 78.3(2) 3_675 3_675
O3AA V4 O7 87.2(2) . 3_675
O3AA V4 O1BA 155.0(2) . 3_675
O3AA V4 O24 98.3(2) . 3_675
O24 V4 O7 155.4(2) 3_675 3_675
O24 V4 O1BA 87.3(2) 3_675 3_675
O32 V4 O7 98.8(2) . 3_675
O32 V4 O1BA 98.9(3) . 3_675
O32 V4 O3AA 103.4(3) . .
O32 V4 O24 103.1(3) . 3_675
O18 V5 O9 78.81(19) 3_675 .
O24 V5 O9 87.8(2) . .
O24 V5 O18 156.6(2) . 3_675
O24 V5 O25 97.0(2) . .
O25 V5 O9 156.5(2) . .
O25 V5 O18 88.4(2) . 3_675
O30 V5 O9 98.3(2) . .
O30 V5 O18 97.8(2) . 3_675
O30 V5 O24 103.0(3) . .
O30 V5 O25 103.0(3) . .
O8 V6 O1 80.4(2) . .
O0AA V6 O1 156.7(2) 3_675 .
O0AA V6 O8 87.4(2) 3_675 .
O1AA V6 O1 87.2(2) . .
O1AA V6 O8 156.6(2) . .
O1AA V6 O0AA 96.7(2) . 3_675
O29 V6 O1 99.0(3) . .
O29 V6 O8 98.8(3) . .
O29 V6 O0AA 102.4(3) . 3_675
O29 V6 O1AA 102.8(3) . .
O4AA V7 O17 78.8(2) 3_675 .
O0BA V7 O4AA 87.3(2) 3_675 3_675
O0BA V7 O17 156.3(2) 3_675 .
O1AA V7 O4AA 155.3(2) . 3_675
O1AA V7 O0BA 98.3(2) . 3_675
O1AA V7 O17 87.3(2) . .
O31 V7 O4AA 99.2(3) . 3_675
O31 V7 O0BA 102.6(3) . 3_675
O31 V7 O1AA 103.0(3) . .
O31 V7 O17 98.4(3) . .
O6 V8 O15 78.8(2) . 3_675
O0AA V8 O6 156.0(2) . .
O0AA V8 O15 87.6(2) . 3_675
O0AA V8 O8AA 98.4(2) . .
O8AA V8 O6 87.0(2) . .
O8AA V8 O15 156.0(2) . 3_675
O22 V8 O6 98.8(2) . .
O22 V8 O0AA 102.7(2) . .
O22 V8 O15 98.8(3) . 3_675
O22 V8 O8AA 102.5(3) . .
C1 O1 V6 130.7(5) . .
C2AA O4AA V7 131.2(5) . 3_675
C2AA O5AA V3 130.3(5) . .
C4 O4 V1 130.5(5) . .
V3 O0BA V7 128.8(3) . 3_675
C5 O6 V8 131.6(5) . .
C3AA O7 V4 131.1(5) . 3_675
C2 O8 V6 131.1(5) . .
C10 O9 V5 130.5(5) . .
C5 O10 V3 131.0(5) . .
C8 O6AA V2 130.1(5) . .
V8 O0AA V6 129.2(3) . 3_675
C10 O1BA V4 130.8(5) . 3_675
C8 O14 V1 131.2(5) . .
C2 O15 V8 131.7(5) . 3_675
V7 O1AA V6 129.7(3) . .
O1 C1 C18 116.5(7) . .
O17 C1 O1 126.5(7) . .
O17 C1 C18 117.0(7) . .
C1 O17 V7 131.6(5) . .
C4 O18 V5 130.0(5) . 3_675
O8 C2 C14 117.7(7) . .
O15 C2 O8 125.7(8) . .
O15 C2 C14 116.7(7) . .
O4AA C2AA C0AA 115.8(6) . .
O5AA C2AA O4AA 127.3(7) . .
O5AA C2AA C0AA 116.9(6) . .
V2 O3AA V4 129.0(3) . .
V3 O8AA V8 129.2(3) . .
C3AA O21 V2 130.9(5) . 3_675
V1 O23 V2 128.4(3) . .
O4 C4 C30 115.6(6) . .
O18 C4 O4 127.9(7) . .
O18 C4 C30 116.5(6) . .
O6 C5 O10 126.2(7) . .
O6 C5 C22 116.2(7) . .
O10 C5 C22 117.7(6) . .
V4 O24 V5 128.1(3) 3_675 .
O7 C3AA C15 116.2(6) . .
O21 C3AA O7 126.9(7) . .
O21 C3AA C15 117.0(6) . .
V1 O25 V5 128.5(3) 3_675 .
C19 C7 C10 120.6(7) . .
C19 C7 C27 119.3(8) . .
C27 C7 C10 120.1(7) . .
O6AA C8 C1AA 115.8(7) . .
O14 C8 O6AA 127.5(7) . .
O14 C8 C1AA 116.7(6) . .
C15 C9 H9 120.4 . .
C15 C9 C22 119.3(7) . .
C22 C9 H9 120.4 . .
O9 C10 O1BA 127.4(7) . .
O9 C10 C7 116.8(6) . .
O1BA C10 C7 115.8(7) . .
C13 C1AA C8 120.2(7) . .
C23 C1AA C8 120.4(7) . .
C23 C1AA C13 119.4(7) . .
C0AA C12 H12 120.1 . .
C0AA C12 C30 119.8(7) . .
C30 C12 H12 120.1 . .
C1AA C13 H13 119.7 . .
C1AA C13 C14 120.5(7) . .
C14 C13 H13 119.7 . .
C13 C14 C2 119.6(7) . .
C16 C14 C2 121.6(7) . .
C16 C14 C13 118.8(8) . .
C9 C15 C3AA 119.5(7) . .
C9 C15 C28 120.4(7) . .
C28 C15 C3AA 120.0(7) . .
C14 C16 H16 119.4 . .
C24 C16 C14 121.2(8) . .
C24 C16 H16 119.4 . .
C18 C17 H17 119.6 . .
C26 C17 H17 119.6 . .
C26 C17 C18 120.7(9) . .
C17 C18 C1 122.1(8) . .
C17 C18 C19 118.7(8) . .
C19 C18 C1 119.2(7) . .
C7 C19 C18 121.0(7) . .
C7 C19 H19 119.5 . .
C18 C19 H19 119.5 . .
C30 C20 H20 119.5 . .
C30 C20 C32 121.0(8) . .
C32 C20 H20 119.5 . .
C12 C0AA C2AA 120.0(6) . .
C25 C0AA C2AA 120.0(7) . .
C25 C0AA C12 119.9(7) . .
C9 C22 C5 120.1(7) . .
C29 C22 C5 119.2(7) . .
C29 C22 C9 120.7(7) . .
C1AA C23 H23 120.0 . .
C1AA C23 C24 120.0(8) . .
C24 C23 H23 120.0 . .
C16 C24 C23 120.1(8) . .
C16 C24 H24 119.9 . .
C23 C24 H24 119.9 . .
C0AA C25 H25 120.0 . .
C0AA C25 C32 120.1(8) . .
C32 C25 H25 120.0 . .
C17 C26 H26 119.5 . .
C17 C26 C27 120.9(9) . .
C27 C26 H26 119.5 . .
C7 C27 H27 120.4 . .
C26 C27 C7 119.3(8) . .
C26 C27 H27 120.4 . .
C15 C28 H28 120.2 . .
C31 C28 C15 119.6(8) . .
C31 C28 H28 120.2 . .
C22 C29 H29 120.3 . .
C31 C29 C22 119.4(9) . .
C31 C29 H29 120.3 . .
C12 C30 C4 119.5(6) . .
C20 C30 C4 120.7(7) . .
C20 C30 C12 119.6(7) . .
C28 C31 H31 119.7 . .
C29 C31 C28 120.7(8) . .
C29 C31 H31 119.7 . .
C20 C32 C25 119.7(8) . .
C20 C32 H32 120.2 . .
C25 C32 H32 120.2 . .
H1AA N1 H1AB 106.9 . .
H1BC N1 H1BD 107.3 . .
H1CE N1 H1CF 105.9 . .
C11 N1 H1AA 107.4 . .
C11 N1 H1AB 107.4 . .
C34 N1 H1AA 107.4 . .
C34 N1 H1AB 107.4 . .
C34 N1 C11 119.7(16) . .
C21 N1 H1BC 108.0 . .
C21 N1 H1BD 108.0 . .
C21 N1 C74 117(3) . .
C33 N1 H1CE 105.2 . .
C33 N1 H1CF 105.2 . .
C52 N1 H1CE 105.2 . .
C52 N1 H1CF 105.2 . .
C52 N1 C33 128(2) . .
C74 N1 H1BC 108.0 . .
C74 N1 H1BD 108.0 . .
N1 C11 H11A 109.5 . .
N1 C11 H11B 109.5 . .
N1 C11 H11C 109.5 . .
H11A C11 H11B 109.5 . .
H11A C11 H11C 109.5 . .
H11B C11 H11C 109.5 . .
N1 C34 H34A 109.5 . .
N1 C34 H34B 109.5 . .
N1 C34 H34C 109.5 . .
H34A C34 H34B 109.5 . .
H34A C34 H34C 109.5 . .
H34B C34 H34C 109.5 . .
O33 C35 H35 111.7 . .
O33 C35 N2 137(3) . .
N2 C35 H35 111.7 . .
H36A C36 H36B 109.5 . .
H36A C36 H36C 109.5 . .
H36B C36 H36C 109.5 . .
N2 C36 H36A 109.7 . .
N2 C36 H36B 109.3 . .
N2 C36 H36C 109.5 . .
H37A C37 H37B 109.5 . .
H37A C37 H37C 109.5 . .
H37B C37 H37C 109.5 . .
N2 C37 H37A 109.2 . .
N2 C37 H37B 109.5 . .
N2 C37 H37C 109.7 . .
C35 N2 C36 124(3) . .
C35 N2 C37 130(3) . .
C36 N2 C37 106(2) . .
C38 N3 C39 122(2) . .
C38 N3 C40 123(2) . .
C39 N3 C40 115(2) . .
O34 C38 N3 125(3) . .
O34 C38 H38 117.4 . .
N3 C38 H38 117.4 . .
N3 C39 H39A 109.5 . .
N3 C39 H39B 109.5 . .
N3 C39 H39C 109.5 . .
H39A C39 H39B 109.5 . .
H39A C39 H39C 109.5 . .
H39B C39 H39C 109.5 . .
N3 C40 H40A 109.5 . .
N3 C40 H40B 109.5 . .
N3 C40 H40C 109.5 . .
H40A C40 H40B 109.5 . .
H40A C40 H40C 109.5 . .
H40B C40 H40C 109.5 . .
H41A C41 H41B 109.5 . .
H41A C41 H41C 109.5 . .
H41B C41 H41C 109.5 . .
N4 C41 H41A 109.5 . .
N4 C41 H41B 109.5 . .
N4 C41 H41C 109.5 . .
C41 N4 C43 114(2) . .
C42 N4 C41 125(3) . .
C42 N4 C43 120(2) . .
N4 C42 H42 117.2 . .
O35 C42 N4 126(3) . .
O35 C42 H42 117.2 . .
N4 C43 H43A 109.5 . .
N4 C43 H43B 109.5 . .
N4 C43 H43C 109.5 . .
H43A C43 H43B 109.5 . .
H43A C43 H43C 109.5 . .
H43B C43 H43C 109.5 . .
O37 O36 O41 139(5) . .
O37 O36 O64 35(2) . .
O42 O36 O37 66(3) . .
O42 O36 O41 79(5) . .
O42 O36 O64 31(2) . .
O41 O36 O64 107(4) . .
O36 O37 O42 53(2) . .
O36 O37 O43 157(3) . .
O42 O37 O43 116(3) . .
O64 O37 O36 103(4) . .
O64 O37 O42 51(2) . .
O64 O37 O43 68(3) . .
H44A C44 H44B 109.5 . .
H44A C44 H44C 109.5 . .
H44B C44 H44C 109.5 . .
N5 C44 H44A 109.4 . .
N5 C44 H44B 109.5 . .
N5 C44 H44C 109.5 . .
C44 N5 C46 115(2) . .
C45 N5 C44 119(2) . .
C45 N5 C46 125(2) . .
O38 C45 N5 128(3) . .
O38 C45 H45 116.1 . .
N5 C45 H45 116.1 . .
N5 C46 H46A 109.7 . .
N5 C46 H46B 109.3 . .
N5 C46 H46C 109.4 . .
H46A C46 H46B 109.5 . .
H46A C46 H46C 109.5 . .
H46B C46 H46C 109.5 . .
H47A C47B H47B 109.5 . .
H47A C47B H47C 109.5 . .
H47B C47B H47C 109.5 . .
N6B C47B H47A 109.5 . .
N6B C47B H47B 109.5 . .
N6B C47B H47C 109.5 . .
C47B N6B C48B 125.6(17) . .
C1C N6B C47B 113(2) . .
C1C N6B C48B 121(2) . .
N6B C48B H48A 109.5 . .
N6B C48B H48B 109.5 . .
N6B C48B H48C 109.5 . .
H48A C48B H48B 109.5 . .
H48A C48B H48C 109.5 . .
H48B C48B H48C 109.5 . .
H7BA N7BB H7BB 107.3 . .
C1A N7BB H7BA 108.1 . .
C1A N7BB H7BB 108.1 . .
C1D N7BB H7BA 108.1 . .
C1D N7BB H7BB 108.1 . .
C1D N7BB C1A 116.7(16) . .
N7BB C1A H1AC 109.5 . .
N7BB C1A H1AD 109.5 . .
N7BB C1A H1AE 109.5 . .
H1AC C1A H1AD 109.5 . .
H1AC C1A H1AE 109.5 . .
H1AD C1A H1AE 109.5 . .
O39 O39 O12 46(2) 3_575 3_575
O39 O39 O16 122(5) 3_575 .
O39 O39 O65 94(5) 3_575 .
O39 O39 O66 95(5) 3_575 .
O39 O39 O84 109(7) 3_575 .
O39 O39 O80 118(5) 3_575 .
O12 O39 O39 81(5) . 3_575
O12 O39 O12 127(4) . 3_575
O12 O39 O16 156(5) . .
O12 O39 O65 30(4) . .
O12 O39 O65 133(4) 3_575 .
O12 O39 O66 46(4) . .
O12 O39 O84 79(6) 3_575 .
O12 O39 O84 128(7) . .
O12 O39 O80 85(5) 3_575 .
O12 O39 O80 129(6) . .
O16 O39 O12 77(4) . 3_575
O16 O39 O65 133(5) . .
O16 O39 O66 127(5) . .
O16 O39 O84 52(6) . .
O16 O39 O80 40(4) . .
O66 O39 O12 125(5) . 3_575
O66 O39 O65 71(5) . .
O66 O39 O84 82(7) . .
O66 O39 O80 147(5) . .
O84 O39 O65 146(6) . .
O80 O39 O65 100(5) . .
O80 O39 O84 92(7) . .
N1 C21 H21A 109.5 . .
N1 C21 H21B 109.5 . .
N1 C21 H21C 109.5 . .
H21A C21 H21B 109.5 . .
H21A C21 H21C 109.5 . .
H21B C21 H21C 109.5 . .
N1 C33 H33A 109.5 . .
N1 C33 H33B 109.5 . .
N1 C33 H33C 109.5 . .
H33A C33 H33B 109.5 . .
H33A C33 H33C 109.5 . .
H33B C33 H33C 109.5 . .
O36 O42 O37 61(3) . .
O36 O42 O41 59(4) . .
O37 O42 O41 117(4) . .
O64 O42 O36 115(4) . .
O64 O42 O37 53(2) . .
O64 O42 O41 157(4) . .
O64 O43 O37 40.6(15) . .
O36 O41 O42 42(3) . .
O49 O44 O47 58(6) . .
O70 O44 O47 51(5) . .
O70 O44 O49 40(5) . .
O19 O48 O3 61(5) . .
H78A C78 H78B 109.5 . .
H78A C78 H78C 109.5 . .
H78B C78 H78C 109.5 . .
N8 C78 H78A 109.3 . .
N8 C78 H78B 110.3 . .
N8 C78 H78C 108.7 . .
O39 O12 O39 53(4) . 3_575
O39 O12 O16 98(5) . 3_575
O39 O12 O16 45(2) 3_575 3_575
O65 O12 O39 121(9) . 3_575
O65 O12 O39 109(9) . .
O65 O12 O16 113(9) . 3_575
O65 O12 O66 138(10) . .
O66 O12 O39 100(7) . 3_575
O66 O12 O39 86(7) . .
O66 O12 O16 103(7) . 3_575
O39 O16 O12 59(4) . 3_575
O39 O16 O84 77(8) . .
O84 O16 O12 81(8) . 3_575
O80 O16 O39 87(7) . .
O80 O16 O12 96(7) . 3_575
O80 O16 O84 163(10) . .
O49 O47 O44 59(6) . .
O70 O47 O44 47(5) . .
O70 O47 O49 40(6) . .
O55 O54 O63 163(10) . .
O3 O7AA O13 76(4) . 2_554
O3 O7AA O19 49(4) . .
O3 O7AA O67 128(6) . .
O3 O7AA O68 61(5) . .
O13 O7AA O19 117(5) 2_554 .
O13 O7AA O68 131(6) 2_554 .
O67 O7AA O13 72(4) . 2_554
O67 O7AA O19 164(5) . .
O67 O7AA O68 116(6) . .
O68 O7AA O19 47(4) . .
O48 O3 O13 120(5) . 2_554
O48 O3 O68 98(7) . .
O7AA O3 O48 113(6) . .
O7AA O3 O13 62(4) . 2_554
O7AA O3 O19 84(5) . .
O7AA O3 O68 73(6) . .
O19 O3 O48 45(4) . .
O19 O3 O13 133(5) . 2_554
O19 O3 O68 57(5) . .
O68 O3 O13 129(7) . 2_554
O54 O55 O63 10(9) . .
C78 N8 C77 117.7(17) . .
C76 N8 C78 121.8(18) . .
C76 N8 C77 119.7(17) . .
N1 C52 H52A 109.5 . .
N1 C52 H52B 109.5 . .
N1 C52 H52C 109.5 . .
H52A C52 H52B 109.5 . .
H52A C52 H52C 109.5 . .
H52B C52 H52C 109.5 . .
O47 O49 O44 63(7) . .
O70 O49 O44 51(7) . .
O70 O49 O47 55(9) . .
O11 O56 O60 82(8) . .
O7AA O13 O3 42(3) 2_544 2_544
O7AA O13 O67 52(3) 2_544 2_544
O3 O13 O67 87(4) 2_544 2_544
O48 O19 O7AA 107(7) . .
O48 O19 O3 74(6) . .
O48 O19 O68 136(10) . .
O3 O19 O7AA 47(4) . .
O3 O19 O68 70(7) . .
O68 O19 O7AA 65(6) . .
O56 O60 O11 36(4) . .
O20 O60 O56 91(7) . .
O20 O60 O11 74(6) . .
O54 O63 O55 7(7) . .
O37 O64 O36 42(2) . .
O37 O64 O43 71(3) . .
O42 O64 O36 34(2) . .
O42 O64 O37 76(3) . .
O42 O64 O43 142(4) . .
O43 O64 O36 110(3) . .
O39 O65 O66 52(4) . .
O12 O65 O39 41(6) . .
O12 O65 O66 24(7) . .
O39 O66 O65 57(4) . .
O12 O66 O39 48(5) . .
O12 O66 O65 18(5) . .
O7AA O67 O13 56(3) . 2_554
O44 O70 O47 82(7) . .
O49 O70 O44 89(9) . .
O49 O70 O47 85(10) . .
O3 O68 O7AA 46(4) . .
O19 O68 O7AA 68(7) . .
O19 O68 O3 53(6) . .
N1 C74 H74A 109.5 . .
N1 C74 H74B 109.5 . .
N1 C74 H74C 109.5 . .
H74A C74 H74B 109.5 . .
H74A C74 H74C 109.5 . .
H74B C74 H74C 109.5 . .
N8 C77 H77A 109.3 . .
N8 C77 H77B 108.5 . .
N8 C77 H77C 110.5 . .
H77A C77 H77B 109.5 . .
H77A C77 H77C 109.5 . .
H77B C77 H77C 109.5 . .
O16 O84 O39 51(6) . .
O56 O11 O59 117(10) . .
O56 O11 O57 107(9) . .
O56 O11 O60 62(7) . .
O59 O11 O57 117(8) . .
O59 O11 O60 125(7) . .
O57 O11 O60 114(6) . .
O16 O80 O39 54(6) . .
N8 C76 H76 118.5 . .
O77 C76 N8 123(3) . .
O77 C76 H76 118.5 . .
N6B C1C H1C 112.3 . .
O9AA C1C N6B 135(4) . .
O9AA C1C H1C 112.3 . .
H6AA N6A H6AB 107.9 . .
C47A N6A H6AA 109.3 . .
C47A N6A H6AB 109.3 . .
C48A N6A H6AA 109.3 . .
C48A N6A H6AB 109.3 . .
C48A N6A C47A 112(3) . .
N6A C47A H47D 109.5 . .
N6A C47A H47E 109.5 . .
N6A C47A H47F 109.5 . .
H47D C47A H47E 109.5 . .
H47D C47A H47F 109.5 . .
H47E C47A H47F 109.5 . .
N6A C48A H48D 109.5 . .
N6A C48A H48E 109.5 . .
N6A C48A H48F 109.5 . .
H48D C48A H48E 109.5 . .
H48D C48A H48F 109.5 . .
H48E C48A H48F 109.5 . .
N7BB C1D H1DA 109.5 . .
N7BB C1D H1DB 109.5 . .
N7BB C1D H1DC 109.5 . .
H1DA C1D H1DB 109.5 . .
H1DA C1D H1DC 109.5 . .
H1DB C1D H1DC 109.5 . .
C6 N0AA C3 114(2) . .
C4AA N0AA C3 118(2) . .
C4AA N0AA C6 126(2) . .
N0AA C3 H3A 109.4 . .
N0AA C3 H3B 109.5 . .
N0AA C3 H3C 109.5 . .
H3A C3 H3B 109.5 . .
H3A C3 H3C 109.5 . .
H3B C3 H3C 109.5 . .
N0AA C6 H6A 109.5 . .
N0AA C6 H6B 109.5 . .
N0AA C6 H6C 109.5 . .
H6A C6 H6B 109.5 . .
H6A C6 H6C 109.5 . .
H6B C6 H6C 109.5 . .
O85 C4AA N0AA 132(4) . .
O85 C4AA H4AA 113.8 . .
N0AA C4AA H4AA 113.8 . .

loop_
_geom_bond_atom_site_label_1
_geom_bond_atom_site_label_2
_geom_bond_distance
_geom_bond_site_symmetry_2
V1 O4 2.030(5) .
V1 O14 2.028(5) .
V1 O23 1.813(5) .
V1 O25 1.817(5) 3_675
V1 O28 1.612(5) .
V2 O6AA 2.046(5) .
V2 O3AA 1.811(5) .
V2 O21 2.033(5) 3_675
V2 O23 1.815(5) .
V2 O26 1.599(5) .
V3 O5AA 2.039(5) .
V3 O0BA 1.804(5) .
V3 O10 2.030(5) .
V3 O8AA 1.809(5) .
V3 O27 1.603(5) .
V4 O7 2.027(5) 3_675
V4 O1BA 2.035(5) 3_675
V4 O3AA 1.816(5) .
V4 O24 1.817(5) 3_675
V4 O32 1.606(5) .
V5 O9 2.047(5) .
V5 O18 2.041(5) 3_675
V5 O24 1.818(5) .
V5 O25 1.823(5) .
V5 O30 1.598(5) .
V6 O1 2.030(5) .
V6 O8 2.030(5) .
V6 O0AA 1.824(5) 3_675
V6 O1AA 1.809(6) .
V6 O29 1.609(5) .
V7 O4AA 2.027(5) 3_675
V7 O0BA 1.820(5) 3_675
V7 O1AA 1.796(5) .
V7 O17 2.028(5) .
V7 O31 1.601(5) .
V8 O6 2.029(5) .
V8 O0AA 1.788(5) .
V8 O15 2.030(5) 3_675
V8 O8AA 1.812(6) .
V8 O22 1.611(5) .
O1 C1 1.272(9) .
O4AA V7 2.027(5) 3_675
O4AA C2AA 1.266(8) .
O5AA C2AA 1.248(8) .
O4 C4 1.264(8) .
O0BA V7 1.820(5) 3_675
O6 C5 1.261(8) .
O7 V4 2.027(5) 3_675
O7 C3AA 1.266(8) .
O8 C2 1.275(9) .
O9 C10 1.247(9) .
O10 C5 1.269(9) .
O6AA C8 1.262(8) .
O0AA V6 1.824(5) 3_675
O1BA V4 2.035(5) 3_675
O1BA C10 1.266(8) .
O14 C8 1.247(9) .
O15 V8 2.029(5) 3_675
O15 C2 1.268(9) .
C1 O17 1.248(9) .
C1 C18 1.491(11) .
O18 V5 2.041(5) 3_675
O18 C4 1.264(9) .
C2 C14 1.473(12) .
C2AA C0AA 1.503(10) .
O21 V2 2.033(5) 3_675
O21 C3AA 1.248(8) .
C4 C30 1.511(10) .
C5 C22 1.487(10) .
O24 V4 1.817(5) 3_675
C3AA C15 1.515(11) .
O25 V1 1.817(5) 3_675
C7 C10 1.499(11) .
C7 C19 1.377(11) .
C7 C27 1.409(11) .
C8 C1AA 1.501(10) .
C9 H9 0.9500 .
C9 C15 1.374(10) .
C9 C22 1.390(11) .
C1AA C13 1.399(11) .
C1AA C23 1.387(11) .
C12 H12 0.9500 .
C12 C0AA 1.389(10) .
C12 C30 1.392(10) .
C13 H13 0.9500 .
C13 C14 1.407(11) .
C14 C16 1.386(12) .
C15 C28 1.392(11) .
C16 H16 0.9500 .
C16 C24 1.370(13) .
C17 H17 0.9500 .
C17 C18 1.388(11) .
C17 C26 1.366(13) .
C18 C19 1.404(11) .
C19 H19 0.9500 .
C20 H20 0.9500 .
C20 C30 1.364(11) .
C20 C32 1.378(13) .
C0AA C25 1.376(11) .
C22 C29 1.388(11) .
C23 H23 0.9500 .
C23 C24 1.406(13) .
C24 H24 0.9500 .
C25 H25 0.9500 .
C25 C32 1.384(13) .
C26 H26 0.9500 .
C26 C27 1.390(13) .
C27 H27 0.9500 .
C28 H28 0.9500 .
C28 C31 1.383(13) .
C29 H29 0.9500 .
C29 C31 1.372(13) .
C31 H31 0.9500 .
C32 H32 0.9500 .
N1 H1AA 0.9100 .
N1 H1AB 0.9100 .
N1 H1BC 0.9100 .
N1 H1BD 0.9100 .
N1 H1CE 0.9100 .
N1 H1CF 0.9100 .
N1 C11 1.52(2) .
N1 C34 1.47(3) .
N1 C21 1.49(4) .
N1 C33 1.62(5) .
N1 C52 1.33(3) .
N1 C74 1.54(5) .
C11 H11A 0.9800 .
C11 H11B 0.9800 .
C11 H11C 0.9800 .
C34 H34A 0.9800 .
C34 H34B 0.9800 .
C34 H34C 0.9800 .
C35 H35 0.9500 .
C35 O33 1.214(18) .
C35 N2 1.293(17) .
C36 H36A 0.9801 .
C36 H36B 0.9799 .
C36 H36C 0.9799 .
C36 N2 1.457(18) .
C37 H37A 0.9798 .
C37 H37B 0.9800 .
C37 H37C 0.9798 .
C37 N2 1.461(18) .
O34 C38 1.25(3) .
N3 C38 1.327(17) .
N3 C39 1.437(17) .
N3 C40 1.463(18) .
C38 H38 0.9500 .
C39 H39A 0.9800 .
C39 H39B 0.9800 .
C39 H39C 0.9800 .
C40 H40A 0.9800 .
C40 H40B 0.9800 .
C40 H40C 0.9800 .
C41 H41A 0.9800 .
C41 H41B 0.9800 .
C41 H41C 0.9800 .
C41 N4 1.386(17) .
N4 C42 1.297(18) .
N4 C43 1.435(18) .
O35 C42 1.235(18) .
C42 H42 0.9500 .
C43 H43A 0.9800 .
C43 H43B 0.9800 .
C43 H43C 0.9800 .
O36 O37 1.18(4) .
O36 O42 1.07(4) .
O36 O41 1.38(7) .
O36 O64 1.73(5) .
O37 O42 1.23(4) .
O37 O43 1.48(3) .
O37 O64 1.02(3) .
C44 H44A 0.9801 .
C44 H44B 0.9799 .
C44 H44C 0.9800 .
C44 N5 1.441(17) .
O38 C45 1.250(18) .
N5 C45 1.311(17) .
N5 C46 1.482(18) .
C45 H45 0.9500 .
C46 H46A 0.9800 .
C46 H46B 0.9800 .
C46 H46C 0.9798 .
C47B H47A 0.9800 .
C47B H47B 0.9800 .
C47B H47C 0.9800 .
C47B N6B 1.419(16) .
N6B C48B 1.445(16) .
N6B C1C 1.315(18) .
C48B H48A 0.9800 .
C48B H48B 0.9800 .
C48B H48C 0.9800 .
N7BB H7BA 0.9100 .
N7BB H7BB 0.9100 .
N7BB C1A 1.464(7) .
N7BB C1D 1.439(10) .
C1A H1AC 0.9800 .
C1A H1AD 0.9800 .
C1A H1AE 0.9800 .
O39 O39 1.16(5) 3_575
O39 O12 1.04(5) .
O39 O12 1.44(6) 3_575
O39 O16 1.18(5) .
O39 O65 1.49(8) .
O39 O66 1.39(9) .
O39 O84 1.48(15) .
O39 O80 1.46(9) .
C21 H21A 0.9800 .
C21 H21B 0.9800 .
C21 H21C 0.9800 .
C33 H33A 0.9800 .
C33 H33B 0.9800 .
C33 H33C 0.9800 .
O42 O41 1.57(8) .
O42 O64 0.98(3) .
O43 O64 1.45(4) .
O44 O47 1.46(10) .
O44 O49 1.39(11) .
O44 O70 1.08(7) .
O48 O3 1.24(7) .
O48 O19 0.91(7) .
C78 H78A 0.9801 .
C78 H78B 0.9794 .
C78 H78C 0.9801 .
C78 N8 1.440(17) .
O12 O39 1.44(6) 3_575
O12 O16 1.63(7) 3_575
O12 O65 0.79(7) .
O12 O66 1.01(8) .
O16 O12 1.63(7) 3_575
O16 O84 1.20(15) .
O16 O80 0.93(9) .
O47 O49 1.38(13) .
O47 O70 1.14(11) .
O54 O55 0.75(10) .
O54 O63 1.02(9) .
O7AA O3 1.10(6) .
O7AA O13 1.44(6) 2_554
O7AA O19 1.49(7) .
O7AA O67 1.39(7) .
O7AA O68 1.46(11) .
O3 O13 1.59(7) 2_554
O3 O19 1.13(6) .
O3 O68 1.33(11) .
O55 O63 1.75(7) .
N8 C77 1.451(18) .
N8 C76 1.317(17) .
C52 H52A 0.9800 .
C52 H52B 0.9800 .
C52 H52C 0.9800 .
O51 O5 1.62(10) 3_675
O49 O70 0.89(10) .
O56 O60 1.55(9) .
O56 O11 1.03(9) .
O13 O7AA 1.44(6) 2_544
O13 O3 1.59(7) 2_544
O13 O67 1.66(7) 2_544
O19 O68 1.19(11) .
O59 O11 1.24(9) .
O57 O11 1.24(8) .
O60 O11 1.73(10) .
O60 O20 1.27(10) .
O9AA C1C 1.240(19) .
O65 O66 1.68(12) .
O67 O13 1.66(7) 2_554
O69 O79 0.74(11) .
C74 H74A 0.9800 .
C74 H74B 0.9800 .
C74 H74C 0.9800 .
C77 H77A 0.9799 .
C77 H77B 0.9804 .
C77 H77C 0.9801 .
O77 C76 1.23(2) .
O85 C4AA 1.206(19) .
C76 H76 0.9500 .
O5 O51 1.62(10) 3_675
O88 O89 1.56(12) .
C1C H1C 0.9500 .
N6A H6AA 0.9100 .
N6A H6AB 0.9100 .
N6A C47A 1.49(2) .
N6A C48A 1.483(18) .
C47A H47D 0.9800 .
C47A H47E 0.9800 .
C47A H47F 0.9800 .
C48A H48D 0.9800 .
C48A H48E 0.9800 .
C48A H48F 0.9800 .
C1D H1DA 0.9800 .
C1D H1DB 0.9800 .
C1D H1DC 0.9800 .
N0AA C3 1.467(10) .
N0AA C6 1.456(10) .
N0AA C4AA 1.291(18) .
C3 H3A 0.9800 .
C3 H3B 0.9801 .
C3 H3C 0.9800 .
C6 H6A 0.9800 .
C6 H6B 0.9800 .
C6 H6C 0.9800 .
C4AA H4AA 0.9500 .

loop_
_geom_torsion_atom_site_label_1
_geom_torsion_atom_site_label_2
_geom_torsion_atom_site_label_3
_geom_torsion_atom_site_label_4
_geom_torsion
_geom_torsion_site_symmetry_1
_geom_torsion_site_symmetry_2
_geom_torsion_site_symmetry_3
_geom_torsion_site_symmetry_4
V1 O4 C4 O18 6.6(11) . . . .
V1 O4 C4 C30 -171.6(5) . . . .
V1 O14 C8 O6AA -3.6(11) . . . .
V1 O14 C8 C1AA 175.3(4) . . . .
V2 O6AA C8 O14 0.0(11) . . . .
V2 O6AA C8 C1AA -179.0(4) . . . .
V2 O21 C3AA O7 6.3(10) 3_675 . . .
V2 O21 C3AA C15 -172.2(4) 3_675 . . .
V3 O5AA C2AA O4AA -1.5(12) . . . .
V3 O5AA C2AA C0AA 177.5(5) . . . .
V3 O10 C5 O6 4.6(11) . . . .
V3 O10 C5 C22 -175.8(5) . . . .
V4 O7 C3AA O21 -7.9(10) 3_675 . . .
V4 O7 C3AA C15 170.7(4) 3_675 . . .
V4 O1BA C10 O9 4.1(11) 3_675 . . .
V4 O1BA C10 C7 -174.8(4) 3_675 . . .
V5 O9 C10 O1BA -2.2(11) . . . .
V5 O9 C10 C7 176.7(4) . . . .
V5 O18 C4 O4 -4.2(11) 3_675 . . .
V5 O18 C4 C30 174.0(5) 3_675 . . .
V6 O1 C1 O17 -2.7(11) . . . .
V6 O1 C1 C18 178.1(5) . . . .
V6 O8 C2 O15 -0.1(11) . . . .
V6 O8 C2 C14 -179.5(5) . . . .
V7 O4AA C2AA O5AA 1.8(12) 3_675 . . .
V7 O4AA C2AA C0AA -177.2(5) 3_675 . . .
V8 O6 C5 O10 -5.5(11) . . . .
V8 O6 C5 C22 174.9(5) . . . .
V8 O15 C2 O8 0.7(11) 3_675 . . .
V8 O15 C2 C14 -179.9(5) 3_675 . . .
O1 V6 O1AA V7 -61.2(4) . . . .
O1 C1 O17 V7 2.1(11) . . . .
O1 C1 C18 C17 2.4(11) . . . .
O1 C1 C18 C19 -177.1(6) . . . .
O4AA V7 O1AA V6 5.6(8) 3_675 . . .
O4AA C2AA C0AA C12 -0.3(11) . . . .
O4AA C2AA C0AA C25 177.9(9) . . . .
O5AA V3 O0BA V7 -60.7(4) . . . 3_675
O5AA V3 O8AA V8 5.3(8) . . . .
O5AA C2AA C0AA C12 -179.4(7) . . . .
O5AA C2AA C0AA C25 -1.2(12) . . . .
O4 V1 O23 V2 -7.9(8) . . . .
O4 C4 C30 C12 176.6(7) . . . .
O4 C4 C30 C20 1.9(12) . . . .
O0BA V3 O8AA V8 -95.4(4) . . . .
O0BA V7 O1AA V6 -96.0(4) 3_675 . . .
O6 V8 O0AA V6 5.9(9) . . . 3_675
O6 V8 O8AA V3 -61.3(4) . . . .
O6 C5 C22 C9 2.3(11) . . . .
O6 C5 C22 C29 -175.9(8) . . . .
O7 V4 O3AA V2 60.6(4) 3_675 . . .
O7 C3AA C15 C9 -179.2(6) . . . .
O7 C3AA C15 C28 -3.0(11) . . . .
O8 V6 O1AA V7 -3.3(9) . . . .
O8 C2 C14 C13 174.8(7) . . . .
O8 C2 C14 C16 -4.6(12) . . . .
O9 V5 O24 V4 -60.7(4) . . . 3_675
O9 V5 O25 V1 2.9(8) . . . 3_675
O10 V3 O0BA V7 -4.4(8) . . . 3_675
O10 V3 O8AA V8 60.9(4) . . . .
O10 C5 C22 C9 -177.3(7) . . . .
O10 C5 C22 C29 4.4(12) . . . .
O6AA V2 O3AA V4 -3.7(8) . . . .
O6AA V2 O23 V1 60.0(4) . . . .
O6AA C8 C1AA C13 4.8(10) . . . .
O6AA C8 C1AA C23 -177.8(8) . . . .
O0AA V6 O1AA V7 95.8(4) 3_675 . . .
O0AA V8 O8AA V3 95.2(4) . . . .
O1BA V4 O3AA V2 6.4(8) 3_675 . . .
O14 V1 O23 V2 -61.8(4) . . . .
O14 C8 C1AA C13 -174.2(7) . . . .
O14 C8 C1AA C23 3.2(11) . . . .
O15 V8 O0AA V6 60.8(4) 3_675 . . 3_675
O15 V8 O8AA V3 -7.8(8) 3_675 . . .
O15 C2 C14 C13 -4.6(11) . . . .
O15 C2 C14 C16 175.9(8) . . . .
C1 C18 C19 C7 176.6(7) . . . .
O17 V7 O1AA V6 60.8(4) . . . .
O17 C1 C18 C17 -176.8(8) . . . .
O17 C1 C18 C19 3.7(10) . . . .
O18 V5 O24 V4 -6.1(8) 3_675 . . 3_675
O18 V5 O25 V1 59.3(4) 3_675 . . 3_675
O18 C4 C30 C12 -1.8(11) . . . .
O18 C4 C30 C20 -176.6(8) . . . .
C2 C14 C16 C24 177.1(10) . . . .
C2AA C0AA C25 C32 -178.2(10) . . . .
O3AA V2 O23 V1 -96.3(4) . . . .
O8AA V3 O0BA V7 95.4(4) . . . 3_675
O8AA V8 O0AA V6 -95.8(4) . . . 3_675
O21 V2 O3AA V4 -59.9(4) 3_675 . . .
O21 V2 O23 V1 5.0(8) 3_675 . . .
O21 C3AA C15 C9 -0.5(10) . . . .
O21 C3AA C15 C28 175.7(8) . . . .
O22 V8 O0AA V6 159.3(4) . . . 3_675
O22 V8 O8AA V3 -159.7(4) . . . .
O23 V2 O3AA V4 97.3(4) . . . .
C5 C22 C29 C31 179.4(10) . . . .
O24 V4 O3AA V2 -95.4(4) 3_675 . . .
O24 V5 O25 V1 -97.8(4) . . . 3_675
C3AA C15 C28 C31 -176.2(10) . . . .
O25 V1 O23 V2 94.4(4) 3_675 . . .
O25 V5 O24 V4 96.1(4) . . . 3_675
O26 V2 O3AA V4 -157.4(4) . . . .
O26 V2 O23 V1 158.1(4) . . . .
O27 V3 O0BA V7 -159.8(4) . . . 3_675
O27 V3 O8AA V8 159.9(4) . . . .
O28 V1 O23 V2 -160.3(4) . . . .
O29 V6 O1AA V7 -159.8(4) . . . .
C8 C1AA C13 C14 176.4(7) . . . .
C8 C1AA C23 C24 -177.7(9) . . . .
O30 V5 O24 V4 -158.7(4) . . . 3_675
O30 V5 O25 V1 157.0(4) . . . 3_675
C9 C15 C28 C31 0.0(16) . . . .
C9 C22 C29 C31 1.1(17) . . . .
O31 V7 O1AA V6 158.9(4) . . . .
O32 V4 O3AA V2 158.9(4) . . . .
C10 C7 C19 C18 -176.1(7) . . . .
C10 C7 C27 C26 177.4(10) . . . .
C1AA C13 C14 C2 -177.1(7) . . . .
C1AA C13 C14 C16 2.3(12) . . . .
C1AA C23 C24 C16 0.3(18) . . . .
C12 C0AA C25 C32 0.1(17) . . . .
C13 C1AA C23 C24 -0.3(15) . . . .
C13 C14 C16 C24 -2.4(15) . . . .
C14 C16 C24 C23 1.1(18) . . . .
C15 C9 C22 C5 -178.3(7) . . . .
C15 C9 C22 C29 0.0(13) . . . .
C15 C28 C31 C29 1(2) . . . .
C17 C18 C19 C7 -2.9(12) . . . .
C17 C26 C27 C7 0.4(19) . . . .
C18 C1 O17 V7 -178.7(5) . . . .
C18 C17 C26 C27 -2.1(19) . . . .
C19 C7 C10 O9 -4.0(10) . . . .
C19 C7 C10 O1BA 175.0(7) . . . .
C19 C7 C27 C26 0.0(15) . . . .
C0AA C12 C30 C4 -176.5(7) . . . .
C0AA C12 C30 C20 -1.7(13) . . . .
C0AA C25 C32 C20 0(2) . . . .
C22 C9 C15 C3AA 175.7(7) . . . .
C22 C9 C15 C28 -0.5(12) . . . .
C22 C29 C31 C28 -2(2) . . . .
C23 C1AA C13 C14 -1.0(12) . . . .
C26 C17 C18 C1 -176.2(10) . . . .
C26 C17 C18 C19 3.3(15) . . . .
C27 C7 C10 O9 178.5(8) . . . .
C27 C7 C10 O1BA -2.4(11) . . . .
C27 C7 C19 C18 1.3(12) . . . .
C30 C12 C0AA C2AA 178.9(7) . . . .
C30 C12 C0AA C25 0.6(13) . . . .
C30 C20 C32 C25 -2(2) . . . .
C32 C20 C30 C4 177.0(10) . . . .
C32 C20 C30 C12 2.2(16) . . . .
O33 C35 N2 C36 -179(4) . . . .
O33 C35 N2 C37 1(6) . . . .
C39 N3 C38 O34 176(2) . . . .
C40 N3 C38 O34 -2(3) . . . .
C41 N4 C42 O35 170(3) . . . .
C43 N4 C42 O35 -20(4) . . . .
O36 O37 O42 O41 -21(4) . . . .
O36 O37 O42 O64 -176(5) . . . .
O36 O37 O43 O64 72(9) . . . .
O36 O37 O64 O42 3(4) . . . .
O36 O37 O64 O43 -157(3) . . . .
O36 O42 O64 O37 -4(5) . . . .
O36 O42 O64 O43 27(8) . . . .
O37 O36 O42 O41 158(4) . . . .
O37 O36 O42 O64 3(4) . . . .
O37 O36 O41 O42 -31(6) . . . .
O37 O36 O64 O42 -174(7) . . . .
O37 O36 O64 O43 23(3) . . . .
O37 O42 O41 O36 22(4) . . . .
O37 O42 O64 O36 4(5) . . . .
O37 O42 O64 O43 31(5) . . . .
O37 O43 O64 O36 -16(2) . . . .
O37 O43 O64 O42 -32(5) . . . .
C44 N5 C45 O38 -175(3) . . . .
C46 N5 C45 O38 -4(3) . . . .
C47B N6B C1C O9AA 180(3) . . . .
C48B N6B C1C O9AA -5(4) . . . .
O39 O39 O12 O16 2(5) 3_575 . . 3_575
O39 O39 O12 O65 -115(9) 3_575 . . .
O39 O39 O12 O66 105(7) 3_575 . . .
O39 O39 O16 O12 -3(6) 3_575 . . 3_575
O39 O39 O16 O84 -90(9) 3_575 . . .
O39 O39 O16 O80 96(8) 3_575 . . .
O39 O39 O65 O12 64(9) 3_575 . . .
O39 O39 O65 O66 94(5) 3_575 . . .
O39 O39 O66 O12 -73(7) 3_575 . . .
O39 O39 O66 O65 -93(5) 3_575 . . .
O39 O39 O84 O16 117(7) 3_575 . . .
O39 O39 O80 O16 -108(8) 3_575 . . .
O39 O12 O65 O39 -58(8) 3_575 . . .
O39 O12 O65 O66 -164(23) 3_575 . . .
O39 O12 O65 O66 -106(18) . . . .
O39 O12 O66 O39 52(4) 3_575 . . .
O39 O12 O66 O65 115(18) . . . .
O39 O12 O66 O65 166(20) 3_575 . . .
O39 O65 O66 O12 -53(16) . . . .
O42 O36 O37 O43 -68(10) . . . .
O42 O36 O37 O64 -3(4) . . . .
O42 O36 O64 O37 174(7) . . . .
O42 O36 O64 O43 -163(5) . . . .
O42 O37 O43 O64 17(3) . . . .
O42 O37 O64 O36 -3(4) . . . .
O42 O37 O64 O43 -160(3) . . . .
O43 O37 O42 O36 156(4) . . . .
O43 O37 O42 O41 135(4) . . . .
O43 O37 O42 O64 -20(3) . . . .
O43 O37 O64 O36 157(3) . . . .
O43 O37 O64 O42 160(3) . . . .
O41 O36 O37 O42 34(7) . . . .
O41 O36 O37 O43 -34(15) . . . .
O41 O36 O37 O64 31(9) . . . .
O41 O36 O42 O37 -158(4) . . . .
O41 O36 O42 O64 -155(5) . . . .
O41 O36 O64 O37 -159(6) . . . .
O41 O36 O64 O42 26(5) . . . .
O41 O36 O64 O43 -136(4) . . . .
O41 O42 O64 O36 -69(11) . . . .
O41 O42 O64 O37 -73(12) . . . .
O41 O42 O64 O43 -42(15) . . . .
O44 O47 O49 O70 59(8) . . . .
O44 O47 O70 O49 -90(9) . . . .
O44 O49 O70 O47 82(7) . . . .
O48 O3 O19 O7AA -133(7) . . . .
O48 O3 O19 O68 153(9) . . . .
O48 O3 O68 O7AA -112(6) . . . .
O48 O3 O68 O19 -19(6) . . . .
O48 O19 O68 O7AA 89(13) . . . .
O48 O19 O68 O3 38(13) . . . .
C78 N8 C76 O77 -172(3) . . . .
O12 O39 O12 O39 -0.004(4) 3_575 . . 3_575
O12 O39 O12 O16 2(5) 3_575 . . 3_575
O12 O39 O12 O65 -115(9) 3_575 . . .
O12 O39 O12 O66 105(7) 3_575 . . .
O12 O39 O16 O12 -173(14) . . . 3_575
O12 O39 O16 O84 -87(7) 3_575 . . .
O12 O39 O16 O84 100(16) . . . .
O12 O39 O16 O80 -74(17) . . . .
O12 O39 O16 O80 99(7) 3_575 . . .
O12 O39 O65 O12 91(11) 3_575 . . .
O12 O39 O65 O66 120(7) 3_575 . . .
O12 O39 O65 O66 30(10) . . . .
O12 O39 O66 O12 -110(7) 3_575 . . .
O12 O39 O66 O65 -20(7) . . . .
O12 O39 O66 O65 -130(6) 3_575 . . .
O12 O39 O84 O16 81(6) 3_575 . . .
O12 O39 O84 O16 -150(7) . . . .
O12 O39 O80 O16 -75(7) 3_575 . . .
O12 O39 O80 O16 150(8) . . . .
O12 O16 O84 O39 -60(4) 3_575 . . .
O12 O16 O80 O39 58(4) 3_575 . . .
O12 O65 O66 O39 53(16) . . . .
O16 O39 O12 O39 172(16) . . . 3_575
O16 O39 O12 O16 174(12) . . . 3_575
O16 O39 O12 O65 57(19) . . . .
O16 O39 O12 O66 -83(16) . . . .
O16 O39 O65 O12 -152(10) . . . .
O16 O39 O65 O66 -123(7) . . . .
O16 O39 O66 O12 150(7) . . . .
O16 O39 O66 O65 130(6) . . . .
O16 O12 O65 O39 -107(10) 3_575 . . .
O16 O12 O65 O66 147(21) 3_575 . . .
O16 O12 O66 O39 97(6) 3_575 . . .
O16 O12 O66 O65 -149(20) 3_575 . . .
O47 O44 O49 O70 -65(9) . . . .
O47 O44 O70 O49 85(10) . . . .
O47 O49 O70 O44 -82(7) . . . .
O7AA O3 O19 O48 133(7) . . . .
O7AA O3 O19 O68 -74(7) . . . .
O7AA O3 O68 O19 94(6) . . . .
O7AA O19 O68 O3 -51(4) . . . .
O3 O48 O19 O7AA 34(4) . . . .
O3 O48 O19 O68 -37(13) . . . .
O3 O7AA O19 O48 -47(7) . . . .
O3 O7AA O19 O68 85(7) . . . .
O3 O7AA O67 O13 55(6) . . . 2_554
O3 O7AA O68 O19 -60(5) . . . .
O3 O19 O68 O7AA 51(4) . . . .
O49 O44 O47 O70 49(6) . . . .
O49 O44 O70 O47 -85(10) . . . .
O49 O47 O70 O44 90(9) . . . .
O56 O60 O11 O59 105(11) . . . .
O56 O60 O11 O57 -98(10) . . . .
O13 O7AA O3 O48 -113(6) 2_554 . . .
O13 O7AA O3 O19 -147(5) 2_554 . . .
O13 O7AA O3 O68 155(7) 2_554 . . .
O13 O7AA O19 O48 -11(9) 2_554 . . .
O13 O7AA O19 O3 36(6) 2_554 . . .
O13 O7AA O19 O68 122(8) 2_554 . . .
O13 O7AA O68 O3 -32(9) 2_554 . . .
O13 O7AA O68 O19 -92(9) 2_554 . . .
O13 O3 O19 O48 92(9) 2_554 . . .
O13 O3 O19 O7AA -41(7) 2_554 . . .
O13 O3 O19 O68 -115(9) 2_554 . . .
O13 O3 O68 O7AA 28(7) 2_554 . . .
O13 O3 O68 O19 122(8) 2_554 . . .
O19 O48 O3 O7AA -52(7) . . . .
O19 O48 O3 O13 -122(7) . . . 2_554
O19 O48 O3 O68 22(8) . . . .
O19 O7AA O3 O48 34(5) . . . .
O19 O7AA O3 O13 147(5) . . . 2_554
O19 O7AA O3 O68 -57(5) . . . .
O19 O7AA O67 O13 127(19) . . . 2_554
O19 O7AA O68 O3 60(5) . . . .
O19 O3 O68 O7AA -94(6) . . . .
O60 O56 O11 O59 -117(9) . . . .
O60 O56 O11 O57 109(7) . . . .
O64 O36 O37 O42 3(4) . . . .
O64 O36 O37 O43 -65(9) . . . .
O64 O36 O42 O37 -3(4) . . . .
O64 O36 O42 O41 155(5) . . . .
O64 O36 O41 O42 -13(2) . . . .
O64 O37 O42 O36 176(5) . . . .
O64 O37 O42 O41 155(5) . . . .
O64 O42 O41 O36 81(12) . . . .
O65 O39 O12 O39 115(9) . . . 3_575
O65 O39 O12 O16 117(11) . . . 3_575
O65 O39 O12 O66 -140(13) . . . .
O65 O39 O16 O12 -138(6) . . . 3_575
O65 O39 O16 O84 135(9) . . . .
O65 O39 O16 O80 -40(10) . . . .
O65 O39 O66 O12 20(7) . . . .
O65 O39 O84 O16 -114(12) . . . .
O65 O39 O80 O16 152(7) . . . .
O65 O12 O66 O39 -115(18) . . . .
O66 O39 O12 O39 -105(7) . . . 3_575
O66 O39 O12 O16 -103(7) . . . 3_575
O66 O39 O12 O65 140(13) . . . .
O66 O39 O16 O12 123(6) . . . 3_575
O66 O39 O16 O84 37(9) . . . .
O66 O39 O16 O80 -138(8) . . . .
O66 O39 O65 O12 -30(10) . . . .
O66 O39 O84 O16 -151(7) . . . .
O66 O39 O80 O16 82(13) . . . .
O66 O12 O65 O39 106(18) . . . .
O67 O7AA O3 O48 -167(6) . . . .
O67 O7AA O3 O13 -54(6) . . . 2_554
O67 O7AA O3 O19 159(7) . . . .
O67 O7AA O3 O68 102(8) . . . .
O67 O7AA O19 O48 -133(18) . . . .
O67 O7AA O19 O3 -86(19) . . . .
O67 O7AA O19 O68 0(20) . . . .
O67 O7AA O68 O3 -120(7) . . . .
O67 O7AA O68 O19 180(6) . . . .
O70 O44 O47 O49 -49(6) . . . .
O70 O44 O49 O47 65(9) . . . .
O70 O47 O49 O44 -59(8) . . . .
O68 O7AA O3 O48 91(7) . . . .
O68 O7AA O3 O13 -155(7) . . . 2_554
O68 O7AA O3 O19 57(5) . . . .
O68 O7AA O19 O48 -133(10) . . . .
O68 O7AA O19 O3 -85(7) . . . .
O68 O7AA O67 O13 127(7) . . . 2_554
O68 O3 O19 O48 -153(9) . . . .
O68 O3 O19 O7AA 74(7) . . . .
C77 N8 C76 O77 -3(3) . . . .
O84 O39 O12 O39 -107(9) . . . 3_575
O84 O39 O12 O16 -105(8) . . . 3_575
O84 O39 O12 O65 138(11) . . . .
O84 O39 O12 O66 -2(12) . . . .
O84 O39 O16 O12 87(7) . . . 3_575
O84 O39 O16 O80 -174(11) . . . .
O84 O39 O65 O12 -69(16) . . . .
O84 O39 O65 O66 -40(13) . . . .
O84 O39 O66 O12 179(9) . . . .
O84 O39 O66 O65 159(7) . . . .
O84 O39 O80 O16 4(9) . . . .
O84 O16 O80 O39 -18(37) . . . .
O11 O56 O60 O20 60(9) . . . .
O80 O39 O12 O39 119(7) . . . 3_575
O80 O39 O12 O16 121(6) . . . 3_575
O80 O39 O12 O65 4(13) . . . .
O80 O39 O12 O66 -136(8) . . . .
O80 O39 O16 O12 -99(7) . . . 3_575
O80 O39 O16 O84 174(11) . . . .
O80 O39 O65 O12 -177(10) . . . .
O80 O39 O65 O66 -147(5) . . . .
O80 O39 O66 O12 98(12) . . . .
O80 O39 O66 O65 78(11) . . . .
O80 O39 O84 O16 -4(7) . . . .
O80 O16 O84 O39 19(38) . . . .
O20 O60 O11 O56 -116(9) . . . .
O20 O60 O11 O59 -10(10) . . . .
O20 O60 O11 O57 147(9) . . . .
C3 N0AA C4AA O85 169(3) . . . .
C6 N0AA C4AA O85 8(4) . . . .
